data_4327799
loop_
_publ_author_name
'Stephan Roeser'
'Mehmed Z. Ertem'
'Clyde Cady'
'Rainer Lomoth'
'Jordi Benet-Buchholz'
'Leif Hammarstr\"om'
'Biprajit Sarkar'
'Wolfgang Kaim'
'Christopher J. Cramer'
'Antoni Llobet'

_publ_section_title
;
 Synthesis, Structure, and Electronic Properties of RuN6 Dinuclear Ru-Hbpp
 Complexes
;
_journal_name_full 'Inorganic Chemistry'
_journal_page_first 320
_journal_page_last 327
_journal_paper_doi 10.1021/ic201668r
_journal_volume 51
_journal_year 2012
_chemical_formula_sum 'C94 H71 Cl2 F24 N26 O4 P4 Ru4'
_chemical_formula_weight 2683.83
_chemical_name_systematic
; 
 ? 
;
_space_group_IT_number 14
_symmetry_cell_setting monoclinic
_symmetry_space_group_name_Hall '-P 2ybc'
_symmetry_space_group_name_H-M 'P 1 21/c 1'
_atom_sites_solution_hydrogens geom
_atom_sites_solution_primary direct
_atom_sites_solution_secondary difmap
_audit_creation_method SHELXL-97
_cell_angle_alpha 90.00
_cell_angle_beta 100.155(3)
_cell_angle_gamma 90.00
_cell_formula_units_Z 4
_cell_length_a 19.0959(10)
_cell_length_b 24.7261(13)
_cell_length_c 21.3226(13)
_cell_measurement_reflns_used 7794
_cell_measurement_temperature 100(2)
_cell_measurement_theta_max 28.43
_cell_measurement_theta_min 2.70
_cell_volume 9910.1(10)
_computing_cell_refinement 'Bruker APEX2 v2009.1-0'
_computing_data_collection 'Bruker APEX2 v2009.1-0'
_computing_data_reduction 'Bruker SAINT V7.60A'
_computing_molecular_graphics 'Bruker SHELXTL'
_computing_publication_material 'Bruker SHELXTL'
_computing_structure_refinement 'SHELXS-97 (Sheldrick, 2008)'
_computing_structure_solution 'SHELXS-97 (Sheldrick, 2008)'
_diffrn_ambient_temperature 100(2)
_diffrn_detector_area_resol_mean 512
_diffrn_detector_type '4K CCD area detector APEX II'
_diffrn_measured_fraction_theta_full 0.954
_diffrn_measured_fraction_theta_max 0.949
_diffrn_measurement_device_type 'Kappa 4-axis goniometer bruker-nonius'
_diffrn_measurement_method
;
 Fullsphere data collection, phi and omega scans
;
_diffrn_measurement_specimen_support 'magnetic support whith 10 micron nylon fiber cryoloop'
_diffrn_radiation_monochromator 'Multilayer Montel 200 mirrors'
_diffrn_radiation_type MoK\a
_diffrn_radiation_wavelength 0.71073
_diffrn_reflns_av_R_equivalents 0.0978
_diffrn_reflns_av_sigmaI/netI 0.0796
_diffrn_reflns_limit_h_max 24
_diffrn_reflns_limit_h_min -25
_diffrn_reflns_limit_k_max 33
_diffrn_reflns_limit_k_min -33
_diffrn_reflns_limit_l_max 28
_diffrn_reflns_limit_l_min -23
_diffrn_reflns_number 117115
_diffrn_reflns_theta_full 27.50
_diffrn_reflns_theta_max 28.48
_diffrn_reflns_theta_min 2.55
_diffrn_source 'rotating anode x-ray tube'
_diffrn_source_current 70
_diffrn_source_power 50
_diffrn_source_size '3 mm x 0.3 mm fine focus'
_diffrn_source_type 'Bruker-Nonius FR 591'
_exptl_absorpt_coefficient_mu 0.830
_exptl_absorpt_correction_T_max 1.0
_exptl_absorpt_correction_T_min 0.9
_exptl_absorpt_correction_type empirical
_exptl_absorpt_process_details
; 
 SADABS Version 2008/1 Bruker-Nonius
 Blessing, Acta Cryst. (1995) A51 33-38
;
_exptl_crystal_density_diffrn 1.799
_exptl_crystal_F_000 5340
_exptl_crystal_size_max 0.15
_exptl_crystal_size_mid 0.08
_exptl_crystal_size_min 0.02
_refine_diff_density_max 3.537
_refine_diff_density_min -3.381
_refine_diff_density_rms 0.240
_refine_ls_extinction_method none
_refine_ls_goodness_of_fit_ref 1.101
_refine_ls_hydrogen_treatment noref
_refine_ls_matrix_type full
_refine_ls_number_parameters 1392
_refine_ls_number_reflns 23795
_refine_ls_number_restraints 668
_refine_ls_restrained_S_all 1.092
_refine_ls_R_factor_all 0.1485
_refine_ls_R_factor_gt 0.0955
_refine_ls_shift/su_max 0.001
_refine_ls_shift/su_mean 0.000
_refine_ls_structure_factor_coef Fsqd
_refine_ls_weighting_details 'calc w=1/[\s^2^(Fo^2^)+(0.0587P)^2^+298.3732P] where P=(Fo^2^+2Fc^2^)/3'
_refine_ls_weighting_scheme calc
_refine_ls_wR_factor_gt 0.2323
_refine_ls_wR_factor_ref 0.2707
_reflns_number_gt 15694
_reflns_number_total 23795
_reflns_threshold_expression >2sigma(I)
_cod_data_source_file ic201668r_si_003_3.cif
_cod_data_source_block exp113pes
_cod_database_code 4327799

loop_
_symmetry_equiv_pos_as_xyz
'x, y, z'
'-x, y+1/2, -z+1/2'
'-x, -y, -z'
'x, -y-1/2, z-1/2'

loop_
_atom_site_label
_atom_site_type_symbol
_atom_site_fract_x
_atom_site_fract_y
_atom_site_fract_z
_atom_site_U_iso_or_equiv
_atom_site_adp_type
_atom_site_occupancy
_atom_site_symmetry_multiplicity
_atom_site_calc_flag
_atom_site_refinement_flags
_atom_site_disorder_assembly
_atom_site_disorder_group
C1A C -0.3417(5) 0.5898(4) 0.1337(5) 0.0193(18) Uani 1 1 d . . .
H1A H -0.3266 0.5945 0.1783 0.023 Uiso 1 1 calc R . .
N1A N -0.3062(4) 0.6153(3) 0.0939(4) 0.0152(15) Uani 1 1 d . . .
O1A O -0.3340(4) 0.5708(3) -0.1142(4) 0.0256(16) Uani 1 1 d . . .
Ru1A Ru -0.22380(3) 0.66707(3) 0.12444(3) 0.01342(15) Uani 1 1 d . . .
Cl1A Cl -0.12880(11) 0.73471(9) 0.13256(10) 0.0161(4) Uani 1 1 d . . .
C2A C -0.4001(5) 0.5567(4) 0.1128(5) 0.025(2) Uani 1 1 d . . .
H2A H -0.4230 0.5378 0.1422 0.030 Uiso 1 1 calc R . .
N2A N -0.2347(4) 0.6707(3) 0.0299(4) 0.0135(14) Uani 1 1 d . . .
O2A O -0.2991(4) 0.6300(3) -0.1779(3) 0.0296(17) Uani 1 1 d . . .
Ru2A Ru -0.11579(4) 0.74861(3) 0.02132(3) 0.01540(16) Uani 1 1 d . . .
C3A C -0.4242(6) 0.5521(4) 0.0469(5) 0.028(2) Uani 1 1 d . . .
H3A H -0.4649 0.5310 0.0309 0.033 Uiso 1 1 calc R . .
N3A N -0.1934(4) 0.6942(3) -0.0070(3) 0.0116(14) Uani 1 1 d . . .
C4A C -0.3878(5) 0.5788(4) 0.0056(5) 0.023(2) Uani 1 1 d . . .
H4A H -0.4044 0.5768 -0.0391 0.028 Uiso 1 1 calc R . .
N4A N -0.1201(4) 0.7436(3) -0.0748(4) 0.0169(15) Uani 1 1 d . . .
C5A C -0.3263(5) 0.6087(4) 0.0292(4) 0.0157(17) Uani 1 1 d . . .
N5A N -0.2934(4) 0.7254(3) 0.1484(4) 0.0173(15) Uani 1 1 d . . .
C6A C -0.2809(4) 0.6373(3) -0.0079(4) 0.0150(17) Uani 1 1 d . . .
N6A N -0.2129(4) 0.6564(3) 0.2170(4) 0.0165(15) Uani 1 1 d . . .
C7A C -0.2690(4) 0.6423(4) -0.0711(4) 0.0151(17) Uani 1 1 d . . .
N7A N -0.1526(4) 0.6039(3) 0.1366(4) 0.0158(15) Uani 1 1 d . . .
C8A C -0.2118(5) 0.6805(4) -0.0676(4) 0.0160(17) Uani 1 1 d . . .
N8A N -0.1789(5) 0.8167(3) 0.0144(4) 0.0228(17) Uani 1 1 d . . .
C9A C -0.1679(5) 0.7072(4) -0.1076(4) 0.0170(18) Uani 1 1 d . . .
N9A N -0.0430(4) 0.8052(3) 0.0466(4) 0.0203(17) Uani 1 1 d . . .
C10A C -0.1696(5) 0.6976(4) -0.1719(5) 0.022(2) Uani 1 1 d . . .
H10A H -0.2023 0.6723 -0.1942 0.026 Uiso 1 1 calc R . .
N10A N -0.0233(4) 0.7022(3) 0.0314(4) 0.0201(16) Uani 1 1 d . . .
C11A C -0.1229(5) 0.7254(5) -0.2032(5) 0.025(2) Uani 1 1 d . . .
H11A H -0.1231 0.7193 -0.2472 0.029 Uiso 1 1 calc R . .
N11A N -0.3027(4) 0.6134(4) -0.1244(4) 0.0214(17) Uani 1 1 d . . .
C12A C -0.0762(5) 0.7620(4) -0.1698(5) 0.024(2) Uani 1 1 d . . .
H12A H -0.0446 0.7818 -0.1910 0.029 Uiso 1 1 calc R . .
C13A C -0.0755(5) 0.7698(4) -0.1068(5) 0.0194(18) Uani 1 1 d . . .
H13A H -0.0423 0.7947 -0.0843 0.023 Uiso 1 1 calc R . .
C14A C -0.3321(5) 0.7618(4) 0.1102(5) 0.023(2) Uani 1 1 d . . .
H14A H -0.3310 0.7608 0.0659 0.027 Uiso 1 1 calc R . .
C15A C -0.3735(5) 0.8007(4) 0.1329(5) 0.024(2) Uani 1 1 d . . .
H15A H -0.3999 0.8261 0.1047 0.029 Uiso 1 1 calc R . .
C16A C -0.3757(5) 0.8018(4) 0.1978(5) 0.024(2) Uani 1 1 d . . .
H16A H -0.4023 0.8286 0.2154 0.029 Uiso 1 1 calc R . .
C17A C -0.3379(5) 0.7626(4) 0.2361(5) 0.022(2) Uani 1 1 d . . .
H17A H -0.3409 0.7612 0.2800 0.026 Uiso 1 1 calc R . .
C18A C -0.2967(4) 0.7261(4) 0.2121(4) 0.0152(17) Uani 1 1 d . . .
C19A C -0.2518(5) 0.6857(4) 0.2508(4) 0.0154(17) Uani 1 1 d . . .
C20A C -0.2472(5) 0.6765(4) 0.3158(4) 0.0193(19) Uani 1 1 d . . .
H20A H -0.2772 0.6953 0.3395 0.023 Uiso 1 1 calc R . .
C21A C -0.1974(5) 0.6389(4) 0.3454(5) 0.025(2) Uani 1 1 d . . .
H21A H -0.1925 0.6329 0.3900 0.030 Uiso 1 1 calc R . .
C22A C -0.1552(5) 0.6102(4) 0.3104(5) 0.023(2) Uani 1 1 d . . .
H22A H -0.1201 0.5857 0.3307 0.027 Uiso 1 1 calc R . .
C23A C -0.1656(5) 0.6183(4) 0.2450(4) 0.0167(18) Uani 1 1 d . . .
C24A C -0.1317(4) 0.5889(4) 0.1980(5) 0.0188(19) Uani 1 1 d . . .
C25A C -0.0829(5) 0.5467(4) 0.2155(5) 0.022(2) Uani 1 1 d . . .
H25A H -0.0676 0.5375 0.2590 0.027 Uiso 1 1 calc R . .
C26A C -0.0576(5) 0.5189(4) 0.1674(6) 0.027(2) Uani 1 1 d . . .
H26A H -0.0249 0.4900 0.1778 0.033 Uiso 1 1 calc R . .
C27A C -0.0802(5) 0.5334(4) 0.1041(6) 0.028(2) Uani 1 1 d . . .
H27A H -0.0634 0.5146 0.0708 0.034 Uiso 1 1 calc R . .
C28A C -0.1283(5) 0.5763(4) 0.0908(5) 0.024(2) Uani 1 1 d . . .
H28A H -0.1444 0.5862 0.0476 0.028 Uiso 1 1 calc R . .
C29A C -0.2493(5) 0.8196(4) -0.0079(5) 0.023(2) Uani 1 1 d . . .
H29A H -0.2745 0.7874 -0.0214 0.028 Uiso 1 1 calc R . .
C30A C -0.2861(6) 0.8680(5) -0.0120(6) 0.032(2) Uani 1 1 d . . .
H30A H -0.3359 0.8689 -0.0274 0.039 Uiso 1 1 calc R . .
C31A C -0.2487(7) 0.9153(5) 0.0068(6) 0.035(3) Uani 1 1 d . . .
H31A H -0.2729 0.9491 0.0044 0.042 Uiso 1 1 calc R . .
C32A C -0.1758(7) 0.9131(5) 0.0292(6) 0.033(3) Uani 1 1 d . . .
H32A H -0.1498 0.9450 0.0426 0.040 Uiso 1 1 calc R . .
C33A C -0.1418(5) 0.8634(5) 0.0318(5) 0.025(2) Uani 1 1 d . . .
C34A C -0.0644(5) 0.8567(4) 0.0523(4) 0.022(2) Uani 1 1 d . . .
C35A C -0.0146(6) 0.8971(4) 0.0737(5) 0.030(2) Uani 1 1 d . . .
C36A C 0.0565(6) 0.8818(5) 0.0895(6) 0.033(3) Uani 1 1 d . . .
H36A H 0.0917 0.9080 0.1050 0.039 Uiso 1 1 calc R . .
C37A C 0.0758(5) 0.8294(5) 0.0829(6) 0.032(3) Uani 1 1 d . . .
H37A H 0.1246 0.8196 0.0930 0.038 Uiso 1 1 calc R . .
C38A C 0.0257(5) 0.7903(4) 0.0619(4) 0.022(2) Uani 1 1 d . . .
C39A C 0.0367(5) 0.7325(4) 0.0529(4) 0.023(2) Uani 1 1 d . . .
C40A C 0.1028(5) 0.7063(4) 0.0609(4) 0.022(2) Uani 1 1 d U . .
H40A H 0.1451 0.7266 0.0737 0.027 Uiso 1 1 calc R . .
C41A C 0.1068(7) 0.6541(5) 0.0511(6) 0.043(4) Uani 1 1 d . . .
H41A H 0.1515 0.6365 0.0624 0.051 Uiso 1 1 calc R . .
C42A C 0.0482(5) 0.6239(5) 0.0247(5) 0.028(2) Uani 1 1 d . . .
H42A H 0.0522 0.5872 0.0127 0.034 Uiso 1 1 calc R . .
C43A C -0.0173(5) 0.6506(4) 0.0167(5) 0.024(2) Uani 1 1 d . . .
H43A H -0.0591 0.6310 0.0000 0.028 Uiso 1 1 calc R . .
C1B C 0.2098(5) 0.7371(4) 0.3934(5) 0.0199(18) Uani 1 1 d U . .
H1B H 0.1782 0.7114 0.3706 0.024 Uiso 1 1 calc R . .
N1B N 0.2511(4) 0.7661(3) 0.3610(4) 0.0168(14) Uani 1 1 d U . .
O1B O 0.4150(5) 0.8911(4) 0.4626(4) 0.047(2) Uani 1 1 d U . .
Ru1B Ru 0.24653(4) 0.76100(3) 0.26595(3) 0.01423(16) Uani 1 1 d U . .
Cl1B Cl 0.25934(11) 0.77386(9) 0.15480(10) 0.0160(4) Uani 1 1 d U . .
C2B C 0.2105(5) 0.7426(4) 0.4580(5) 0.0230(19) Uani 1 1 d U . .
H2B H 0.1793 0.7217 0.4785 0.028 Uiso 1 1 calc R . .
N2B N 0.3232(4) 0.8153(3) 0.2927(4) 0.0149(13) Uani 1 1 d U . .
O2B O 0.4723(4) 0.9358(3) 0.4014(3) 0.0250(15) Uani 1 1 d U . .
Ru2B Ru 0.35712(3) 0.83874(3) 0.16315(3) 0.01361(15) Uani 1 1 d U . .
C3B C 0.2576(6) 0.7792(4) 0.4927(4) 0.024(2) Uani 1 1 d U . .
H3B H 0.2604 0.7827 0.5374 0.028 Uiso 1 1 calc R . .
N3B N 0.3668(4) 0.8386(3) 0.2578(4) 0.0145(13) Uani 1 1 d U . .
C4B C 0.3006(5) 0.8103(4) 0.4608(4) 0.0195(18) Uani 1 1 d U . .
H4B H 0.3320 0.8363 0.4833 0.023 Uiso 1 1 calc R . .
N4B N 0.4428(4) 0.8883(3) 0.1932(4) 0.0148(14) Uani 1 1 d U . .
C5B C 0.2972(5) 0.8034(4) 0.3953(4) 0.0158(16) Uani 1 1 d U . .
N5B N 0.3082(4) 0.6928(3) 0.2736(3) 0.0149(13) Uani 1 1 d U . .
C6B C 0.3409(4) 0.8315(4) 0.3544(4) 0.0157(16) Uani 1 1 d U . .
N6B N 0.1738(4) 0.7048(3) 0.2412(4) 0.0175(14) Uani 1 1 d U . .
C7B C 0.3974(5) 0.8684(4) 0.3560(5) 0.0206(18) Uani 1 1 d U . .
N7B N 0.1544(4) 0.8072(3) 0.2532(4) 0.0186(14) Uani 1 1 d U . .
C8B C 0.4130(4) 0.8717(4) 0.2944(4) 0.0153(15) Uani 1 1 d U . .
N8B N 0.4243(4) 0.7773(3) 0.1420(4) 0.0146(13) Uani 1 1 d U . .
C9B C 0.4621(4) 0.8965(4) 0.2582(4) 0.0162(16) Uani 1 1 d U . .
N9B N 0.3474(4) 0.8463(3) 0.0701(4) 0.0156(13) Uani 1 1 d U . .
C10B C 0.5257(5) 0.9232(4) 0.2818(5) 0.0233(19) Uani 1 1 d U . .
H10B H 0.5403 0.9279 0.3264 0.028 Uiso 1 1 calc R . .
N10B N 0.2876(4) 0.9033(3) 0.1474(4) 0.0153(13) Uani 1 1 d U . .
C11B C 0.5668(5) 0.9426(4) 0.2406(5) 0.025(2) Uani 1 1 d U . .
H11B H 0.6096 0.9613 0.2567 0.030 Uiso 1 1 calc R . .
N11B N 0.4298(4) 0.8998(4) 0.4098(4) 0.0216(16) Uani 1 1 d U . .
C12B C 0.5468(5) 0.9354(4) 0.1756(5) 0.027(2) Uani 1 1 d U . .
H12B H 0.5753 0.9486 0.1466 0.033 Uiso 1 1 calc R . .
C13B C 0.4841(5) 0.9083(4) 0.1544(5) 0.0224(19) Uani 1 1 d U . .
H13B H 0.4694 0.9037 0.1098 0.027 Uiso 1 1 calc R . .
C14B C 0.3790(5) 0.6895(4) 0.2953(4) 0.0196(18) Uani 1 1 d U . .
H14B H 0.4044 0.7218 0.3080 0.024 Uiso 1 1 calc R . .
C15B C 0.4162(5) 0.6412(4) 0.2999(5) 0.026(2) Uani 1 1 d U . .
H15B H 0.4660 0.6406 0.3151 0.031 Uiso 1 1 calc R . .
C16B C 0.3791(6) 0.5936(5) 0.2817(5) 0.028(2) Uani 1 1 d U . .
H16B H 0.4031 0.5597 0.2842 0.034 Uiso 1 1 calc R . .
C17B C 0.3062(6) 0.5968(4) 0.2599(5) 0.0240(19) Uani 1 1 d U . .
H17B H 0.2794 0.5650 0.2477 0.029 Uiso 1 1 calc R . .
C18B C 0.2731(5) 0.6463(4) 0.2562(4) 0.0208(17) Uani 1 1 d U . .
C19B C 0.1946(5) 0.6539(4) 0.2364(5) 0.0214(18) Uani 1 1 d U . .
C20B C 0.1455(6) 0.6134(4) 0.2138(5) 0.028(2) Uani 1 1 d U . .
H20B H 0.1603 0.5772 0.2091 0.034 Uiso 1 1 calc R . .
C21B C 0.0740(6) 0.6282(5) 0.1984(5) 0.030(2) Uani 1 1 d U . .
H21B H 0.0395 0.6012 0.1842 0.036 Uiso 1 1 calc R . .
C22B C 0.0520(5) 0.6813(4) 0.2034(4) 0.0225(18) Uani 1 1 d U . .
H22B H 0.0033 0.6912 0.1920 0.027 Uiso 1 1 calc R . .
C23B C 0.1046(5) 0.7203(4) 0.2262(4) 0.0191(17) Uani 1 1 d U . .
C24B C 0.0933(5) 0.7782(4) 0.2347(4) 0.0189(17) Uani 1 1 d U . .
C25B C 0.0262(5) 0.8019(5) 0.2261(6) 0.028(2) Uani 1 1 d U . .
H25B H -0.0154 0.7814 0.2109 0.034 Uiso 1 1 calc R . .
C26B C 0.0217(6) 0.8560(5) 0.2402(6) 0.037(3) Uani 1 1 d U . .
H26B H -0.0236 0.8728 0.2365 0.044 Uiso 1 1 calc R . .
C27B C 0.0833(6) 0.8863(5) 0.2597(7) 0.038(3) Uani 1 1 d U . .
H27B H 0.0807 0.9238 0.2689 0.045 Uiso 1 1 calc R . .
C28B C 0.1493(5) 0.8600(4) 0.2654(5) 0.025(2) Uani 1 1 d U . .
H28B H 0.1916 0.8803 0.2783 0.029 Uiso 1 1 calc R . .
C29B C 0.4618(5) 0.7420(4) 0.1820(5) 0.0196(18) Uani 1 1 d U . .
H29B H 0.4618 0.7457 0.2263 0.024 Uiso 1 1 calc R . .
C30B C 0.5005(5) 0.7004(4) 0.1618(5) 0.026(2) Uani 1 1 d U . .
H30B H 0.5257 0.6757 0.1917 0.031 Uiso 1 1 calc R . .
C31B C 0.5021(5) 0.6952(4) 0.0987(5) 0.025(2) Uani 1 1 d U . .
H31B H 0.5279 0.6664 0.0839 0.030 Uiso 1 1 calc R . .
C32B C 0.4656(5) 0.7326(5) 0.0557(5) 0.027(2) Uani 1 1 d U . .
H32B H 0.4673 0.7303 0.0115 0.032 Uiso 1 1 calc R . .
C33B C 0.4269(5) 0.7731(4) 0.0793(5) 0.0177(16) Uani 1 1 d U . .
C34B C 0.3852(5) 0.8136(4) 0.0370(5) 0.0200(17) Uani 1 1 d U . .
C35B C 0.3796(5) 0.8198(4) -0.0277(5) 0.0244(19) Uani 1 1 d U . .
H35B H 0.4066 0.7977 -0.0510 0.029 Uiso 1 1 calc R . .
C36B C 0.3339(6) 0.8588(4) -0.0587(5) 0.028(2) Uani 1 1 d U . .
H36B H 0.3305 0.8640 -0.1033 0.033 Uiso 1 1 calc R . .
C37B C 0.2937(5) 0.8900(4) -0.0256(5) 0.0238(19) Uani 1 1 d U . .
H37B H 0.2608 0.9156 -0.0471 0.029 Uiso 1 1 calc R . .
C38B C 0.3018(5) 0.8838(4) 0.0405(4) 0.0181(16) Uani 1 1 d U . .
C39B C 0.2669(5) 0.9156(4) 0.0842(4) 0.0168(16) Uani 1 1 d U . .
C40B C 0.2177(5) 0.9568(4) 0.0657(5) 0.0229(19) Uani 1 1 d U . .
H40B H 0.2033 0.9647 0.0217 0.028 Uiso 1 1 calc R . .
C41B C 0.1902(5) 0.9859(4) 0.1098(5) 0.025(2) Uani 1 1 d U . .
H41B H 0.1554 1.0131 0.0970 0.030 Uiso 1 1 calc R . .
C42B C 0.2139(5) 0.9750(4) 0.1739(5) 0.0233(19) Uani 1 1 d U . .
H42B H 0.1974 0.9958 0.2059 0.028 Uiso 1 1 calc R . .
C43B C 0.2622(5) 0.9333(4) 0.1905(5) 0.0202(18) Uani 1 1 d U . .
H43B H 0.2778 0.9256 0.2344 0.024 Uiso 1 1 calc R . .
P1C P 0.43729(13) 1.26160(11) 0.10167(12) 0.0197(5) Uani 1 1 d U . .
F2C F 0.5195(3) 1.2693(3) 0.0967(3) 0.0337(15) Uani 1 1 d U A .
F4C F 0.3555(3) 1.2535(3) 0.1078(3) 0.0348(15) Uani 1 1 d U A .
F1C F 0.4653(7) 1.2538(7) 0.1747(8) 0.0374(19) Uani 0.50 1 d PU A 1
F3C F 0.4112(8) 1.2713(7) 0.0270(9) 0.0374(19) Uani 0.50 1 d PU A 1
F5C F 0.4320(8) 1.3262(7) 0.1080(8) 0.0374(19) Uani 0.50 1 d PU A 1
F6C F 0.4455(8) 1.1996(7) 0.0882(7) 0.0374(19) Uani 0.50 1 d PU A 1
F1C' F 0.4571(8) 1.2278(7) 0.1669(8) 0.0361(18) Uani 0.50 1 d PU A 2
F3C' F 0.4170(9) 1.2918(6) 0.0335(9) 0.0361(18) Uani 0.50 1 d PU A 2
F5C' F 0.4356(8) 1.3172(7) 0.1368(7) 0.0361(18) Uani 0.50 1 d PU A 2
F6C' F 0.4362(8) 1.2061(7) 0.0613(7) 0.0361(18) Uani 0.50 1 d PU A 2
P1D P 0.39594(15) 1.05860(12) 0.19172(15) 0.0303(6) Uani 1 1 d U . .
F1D F 0.3197(10) 1.0687(7) 0.2136(10) 0.0540(18) Uani 0.50 1 d PU B 1
F2D F 0.4729(9) 1.0460(7) 0.1755(10) 0.0540(18) Uani 0.50 1 d PU B 1
F3D F 0.4344(9) 1.0924(7) 0.2530(9) 0.0540(18) Uani 0.50 1 d PU B 1
F4D F 0.4010(9) 1.0052(7) 0.2361(9) 0.0540(18) Uani 0.50 1 d PU B 1
F5D F 0.3897(9) 1.1107(7) 0.1519(9) 0.0540(18) Uani 0.50 1 d PU B 1
F6D F 0.3580(9) 1.0229(7) 0.1325(9) 0.0540(18) Uani 0.50 1 d PU B 1
F1D' F 0.4546(12) 1.0728(10) 0.1438(13) 0.083(3) Uani 0.50 1 d PU B 2
F2D' F 0.3398(12) 1.0463(10) 0.2363(13) 0.083(3) Uani 0.50 1 d PU B 2
F3D' F 0.4000(12) 1.1196(10) 0.2184(12) 0.083(3) Uani 0.50 1 d PU B 2
F4D' F 0.3932(12) 0.9998(10) 0.1653(13) 0.083(3) Uani 0.50 1 d PU B 2
F5D' F 0.4601(12) 1.0487(10) 0.2464(12) 0.083(3) Uani 0.50 1 d PU B 2
F6D' F 0.3311(12) 1.0719(9) 0.1368(12) 0.083(3) Uani 0.50 1 d PU B 2
P1E P 0.8710(2) 0.97312(15) 0.39024(18) 0.0437(9) Uani 1 1 d U . .
F1E F 0.8294(10) 0.9547(7) 0.4468(8) 0.0641(19) Uani 0.60 1 d PU C 1
F2E F 0.7938(10) 0.9867(7) 0.3463(9) 0.0641(19) Uani 0.60 1 d PU C 1
F3E F 0.9017(10) 0.9946(7) 0.3302(8) 0.0641(19) Uani 0.60 1 d PU C 1
F4E F 0.8541(10) 1.0348(7) 0.4124(8) 0.0641(19) Uani 0.60 1 d PU C 1
F5E F 0.9460(11) 0.9643(7) 0.4364(9) 0.0641(19) Uani 0.60 1 d PU C 1
F6E F 0.8622(10) 0.9151(6) 0.3652(8) 0.0641(19) Uani 0.60 1 d PU C 1
F1E' F 0.8520(16) 0.9301(14) 0.4411(18) 0.092(4) Uani 0.40 1 d PU C 2
F2E' F 0.8063(17) 0.9603(14) 0.3407(18) 0.092(4) Uani 0.40 1 d PU C 2
F3E' F 0.9096(16) 1.0174(14) 0.3625(19) 0.092(4) Uani 0.40 1 d PU C 2
F4E' F 0.8480(16) 1.0124(14) 0.4427(18) 0.092(4) Uani 0.40 1 d PU C 2
F5E' F 0.9377(18) 0.9854(14) 0.448(2) 0.092(4) Uani 0.40 1 d PU C 2
F6E' F 0.9140(16) 0.9218(13) 0.3664(17) 0.092(4) Uani 0.40 1 d PU C 2
P1F P 0.0582(3) 0.9222(2) -0.1034(3) 0.0700(14) Uani 1 1 d DU D 1
F1F F 0.0086(9) 0.9682(6) -0.1383(8) 0.136(6) Uani 1 1 d DU D 1
F2F F 0.1016(8) 0.8786(6) -0.0580(7) 0.119(5) Uani 1 1 d DU D 1
F3F F 0.0787(7) 0.9635(5) -0.0459(6) 0.107(4) Uani 1 1 d DU D 1
F4F F -0.0088(7) 0.9011(6) -0.0740(6) 0.109(4) Uani 1 1 d DU D 1
F5F F 0.1255(13) 0.9369(11) -0.1281(13) 0.254(13) Uani 1 1 d DU D 1
F6F F 0.0282(7) 0.8849(6) -0.1611(6) 0.102(4) Uani 1 1 d DU D 1
C1R C 0.2456(8) 0.9630(6) 0.3970(8) 0.047(3) Uani 1 1 d . . .
N1R N 0.2393(7) 0.9631(6) 0.3447(8) 0.058(4) Uani 1 1 d . . .
C2R C 0.2531(10) 0.9644(7) 0.4655(7) 0.058(4) Uani 1 1 d . . .
H2R1 H 0.2573 1.0020 0.4801 0.087 Uiso 1 1 calc R . .
H2R2 H 0.2958 0.9443 0.4845 0.087 Uiso 1 1 calc R . .
H2R3 H 0.2112 0.9478 0.4783 0.087 Uiso 1 1 calc R . .
C1S C 0.3486(7) 0.9027(5) 0.6106(5) 0.037(3) Uani 1 1 d . . .
N1S N 0.3018(8) 0.8729(6) 0.6020(6) 0.059(4) Uani 1 1 d . . .
C2S C 0.4057(8) 0.9426(6) 0.6220(7) 0.051(4) Uani 1 1 d . . .
H2S1 H 0.4317 0.9423 0.5864 0.076 Uiso 1 1 calc R . .
H2S2 H 0.4382 0.9336 0.6615 0.076 Uiso 1 1 calc R . .
H2S3 H 0.3854 0.9786 0.6259 0.076 Uiso 1 1 calc R . .
C1T C 0.7437(15) 0.9643(11) 0.1647(14) 0.102(8) Uiso 1 1 d . . .
N1T N 0.7044(12) 0.9940(9) 0.1329(11) 0.105(6) Uiso 1 1 d . . .
C2T C 0.796(2) 0.9270(15) 0.200(2) 0.180(16) Uiso 1 1 d . . .
H2T1 H 0.7998 0.8949 0.1741 0.270 Uiso 1 1 calc R . .
H2T2 H 0.7798 0.9162 0.2396 0.270 Uiso 1 1 calc R . .
H2T3 H 0.8420 0.9450 0.2104 0.270 Uiso 1 1 calc R . .
N1U N 0.5439(15) 0.8984(11) 0.0170(15) 0.144(10) Uiso 1 1 d . . .
C1U C 0.514(2) 0.9276(15) -0.0237(19) 0.064(9) Uiso 0.50 1 d P E 1
C2U C 0.477(3) 0.959(2) -0.053(3) 0.121(19) Uiso 0.50 1 d P E 1
H2UA H 0.4944 0.9683 -0.0918 0.182 Uiso 0.50 1 calc PR E 1
H2UB H 0.4749 0.9919 -0.0271 0.182 Uiso 0.50 1 calc PR E 1
H2UC H 0.4286 0.9439 -0.0639 0.182 Uiso 0.50 1 calc PR E 1
C1U' C 0.562(2) 0.9495(17) 0.004(2) 0.072(10) Uiso 0.50 1 d P E 2
C2U' C 0.585(3) 0.991(2) -0.016(3) 0.115(18) Uiso 0.50 1 d P E 2
H2UD H 0.5625 1.0225 0.0007 0.173 Uiso 0.50 1 calc PR E 2
H2UE H 0.5757 0.9918 -0.0622 0.173 Uiso 0.50 1 calc PR E 2
H2UF H 0.6369 0.9931 -0.0004 0.173 Uiso 0.50 1 calc PR E 2

loop_
_atom_site_aniso_label
_atom_site_aniso_U_11
_atom_site_aniso_U_22
_atom_site_aniso_U_33
_atom_site_aniso_U_23
_atom_site_aniso_U_13
_atom_site_aniso_U_12
C1A 0.013(4) 0.030(5) 0.015(4) 0.000(4) 0.004(3) -0.006(3)
N1A 0.009(3) 0.019(4) 0.018(4) 0.001(3) 0.003(3) 0.000(3)
O1A 0.021(3) 0.027(4) 0.027(4) -0.006(3) 0.000(3) -0.007(3)
Ru1A 0.0069(3) 0.0245(4) 0.0087(3) -0.0009(2) 0.0008(2) -0.0016(2)
Cl1A 0.0098(9) 0.0303(11) 0.0080(8) -0.0023(8) 0.0006(7) -0.0042(7)
C2A 0.019(5) 0.036(6) 0.021(5) 0.001(4) 0.007(4) -0.006(4)
N2A 0.008(3) 0.019(4) 0.013(3) -0.002(3) 0.001(3) -0.001(3)
O2A 0.028(4) 0.049(5) 0.012(3) -0.004(3) 0.003(3) -0.011(3)
Ru2A 0.0078(3) 0.0298(4) 0.0084(3) -0.0009(3) 0.0008(2) -0.0034(3)
C3A 0.020(5) 0.036(6) 0.026(5) -0.003(4) 0.001(4) -0.014(4)
N3A 0.005(3) 0.022(4) 0.007(3) -0.004(3) -0.002(3) -0.002(2)
C4A 0.016(4) 0.033(5) 0.019(5) -0.002(4) 0.000(4) -0.009(4)
N4A 0.006(3) 0.029(4) 0.014(4) 0.006(3) -0.002(3) 0.000(3)
C5A 0.012(4) 0.026(5) 0.009(4) -0.002(3) 0.002(3) -0.002(3)
N5A 0.010(3) 0.024(4) 0.016(4) -0.001(3) -0.002(3) 0.001(3)
C6A 0.010(4) 0.017(4) 0.018(4) 0.002(3) 0.001(3) 0.001(3)
N6A 0.010(3) 0.026(4) 0.013(3) -0.002(3) 0.000(3) -0.005(3)
C7A 0.009(4) 0.026(4) 0.012(4) -0.005(3) 0.005(3) 0.000(3)
N7A 0.015(3) 0.024(4) 0.012(3) 0.000(3) 0.010(3) -0.005(3)
C8A 0.012(4) 0.026(5) 0.010(4) -0.001(3) 0.002(3) -0.002(3)
N8A 0.023(4) 0.026(4) 0.023(4) 0.000(3) 0.013(4) -0.005(3)
C9A 0.010(4) 0.027(5) 0.013(4) -0.001(3) 0.001(3) 0.002(3)
N9A 0.017(4) 0.038(5) 0.007(3) -0.002(3) 0.005(3) -0.007(3)
C10A 0.014(4) 0.037(5) 0.015(4) -0.004(4) 0.003(4) 0.000(4)
N10A 0.008(3) 0.039(5) 0.014(4) 0.003(3) 0.002(3) 0.000(3)
C11A 0.015(4) 0.051(6) 0.009(4) -0.002(4) 0.006(4) 0.001(4)
N11A 0.007(3) 0.044(5) 0.012(4) -0.009(3) -0.001(3) 0.000(3)
C12A 0.012(4) 0.037(6) 0.027(5) 0.001(4) 0.012(4) 0.000(4)
C13A 0.013(4) 0.027(5) 0.018(4) 0.004(4) 0.005(4) 0.000(3)
C14A 0.015(4) 0.033(5) 0.019(5) 0.002(4) 0.001(4) -0.002(4)
C15A 0.019(4) 0.021(5) 0.031(5) 0.006(4) 0.003(4) 0.005(3)
C16A 0.015(4) 0.031(5) 0.026(5) -0.002(4) 0.004(4) 0.006(4)
C17A 0.014(4) 0.041(6) 0.010(4) 0.004(4) 0.003(3) -0.001(4)
C18A 0.004(3) 0.032(5) 0.008(4) 0.001(3) -0.003(3) -0.003(3)
C19A 0.011(4) 0.024(4) 0.011(4) -0.001(3) 0.002(3) -0.004(3)
C20A 0.016(4) 0.033(5) 0.009(4) -0.006(3) 0.003(3) -0.002(4)
C21A 0.021(5) 0.040(6) 0.011(4) 0.003(4) -0.003(4) -0.001(4)
C22A 0.016(4) 0.034(5) 0.017(5) 0.004(4) 0.002(4) 0.001(4)
C23A 0.009(4) 0.027(5) 0.013(4) -0.001(3) -0.002(3) -0.002(3)
C24A 0.006(4) 0.030(5) 0.021(5) 0.004(4) 0.002(3) -0.005(3)
C25A 0.008(4) 0.027(5) 0.031(5) -0.002(4) 0.002(4) -0.002(3)
C26A 0.018(5) 0.030(5) 0.036(6) 0.007(4) 0.009(4) 0.004(4)
C27A 0.023(5) 0.026(5) 0.038(6) 0.001(4) 0.012(5) 0.003(4)
C28A 0.019(4) 0.031(5) 0.021(5) -0.006(4) 0.004(4) -0.002(4)
C29A 0.022(5) 0.037(6) 0.012(4) 0.003(4) 0.009(4) -0.002(4)
C30A 0.031(6) 0.039(6) 0.028(6) 0.004(5) 0.007(5) 0.002(5)
C31A 0.040(6) 0.029(6) 0.039(7) 0.005(5) 0.014(6) 0.005(5)
C32A 0.041(6) 0.028(5) 0.031(6) 0.003(4) 0.007(5) -0.002(5)
C33A 0.019(5) 0.044(6) 0.011(4) 0.001(4) 0.002(4) -0.005(4)
C34A 0.017(4) 0.037(5) 0.012(4) 0.003(4) 0.001(4) -0.006(4)
C35A 0.031(6) 0.034(6) 0.025(5) -0.002(4) 0.003(5) -0.016(4)
C36A 0.029(6) 0.043(6) 0.026(5) 0.001(5) 0.004(5) -0.022(5)
C37A 0.012(4) 0.049(7) 0.033(6) -0.001(5) 0.001(4) -0.013(4)
C38A 0.014(4) 0.044(6) 0.010(4) 0.001(4) 0.005(3) -0.010(4)
C39A 0.018(4) 0.042(6) 0.009(4) 0.006(4) 0.004(4) -0.003(4)
C40A 0.014(4) 0.050(5) 0.003(3) 0.002(3) 0.001(3) 0.001(4)
C41A 0.030(6) 0.056(8) 0.032(6) 0.024(6) -0.023(5) -0.013(5)
C42A 0.016(5) 0.043(6) 0.028(5) -0.001(5) 0.007(4) 0.010(4)
C43A 0.012(4) 0.032(5) 0.028(5) 0.003(4) 0.008(4) -0.001(4)
C1B 0.013(4) 0.030(5) 0.018(4) -0.003(3) 0.007(3) -0.004(3)
N1B 0.012(3) 0.025(4) 0.013(3) 0.001(3) 0.002(3) -0.004(3)
O1B 0.047(5) 0.081(7) 0.017(4) -0.013(4) 0.013(4) -0.030(5)
Ru1B 0.0072(3) 0.0272(4) 0.0084(3) -0.0020(3) 0.0018(2) -0.0026(2)
Cl1B 0.0097(9) 0.0296(11) 0.0083(8) -0.0030(7) 0.0005(7) -0.0026(7)
C2B 0.022(5) 0.037(5) 0.012(4) 0.000(4) 0.007(4) -0.003(4)
N2B 0.011(3) 0.023(3) 0.012(3) -0.003(3) 0.006(3) 0.000(2)
O2B 0.021(3) 0.032(4) 0.021(4) -0.005(3) 0.000(3) -0.005(3)
Ru2B 0.0066(3) 0.0247(4) 0.0093(3) -0.0004(3) 0.0009(2) -0.0009(2)
C3B 0.028(5) 0.038(6) 0.006(4) -0.001(3) 0.006(4) -0.004(4)
N3B 0.006(3) 0.024(4) 0.013(3) -0.001(3) 0.000(2) -0.003(2)
C4B 0.014(4) 0.035(5) 0.010(4) -0.001(3) 0.005(3) 0.000(3)
N4B 0.009(3) 0.024(4) 0.012(3) -0.001(3) 0.003(3) -0.002(2)
C5B 0.012(4) 0.028(5) 0.009(3) -0.004(3) 0.005(3) -0.002(3)
N5B 0.013(3) 0.028(3) 0.004(3) 0.002(3) 0.001(3) -0.001(2)
C6B 0.008(4) 0.029(5) 0.010(3) -0.002(3) 0.002(3) -0.002(3)
N6B 0.014(3) 0.029(3) 0.009(3) -0.004(3) 0.001(3) -0.006(2)
C7B 0.009(4) 0.037(5) 0.014(4) 0.002(3) -0.004(3) -0.003(3)
N7B 0.007(3) 0.038(4) 0.011(3) -0.003(3) 0.003(3) -0.001(3)
C8B 0.004(3) 0.027(4) 0.013(3) -0.005(3) -0.004(3) 0.001(3)
N8B 0.006(3) 0.023(3) 0.013(3) 0.000(3) -0.001(3) -0.004(2)
C9B 0.006(3) 0.024(4) 0.017(4) 0.001(3) -0.001(3) 0.000(3)
N9B 0.010(3) 0.026(4) 0.011(3) 0.001(3) 0.003(3) 0.000(2)
C10B 0.012(4) 0.031(5) 0.023(4) 0.004(4) -0.005(3) -0.004(3)
N10B 0.012(3) 0.023(3) 0.012(3) 0.002(3) 0.006(3) 0.000(2)
C11B 0.012(4) 0.034(5) 0.027(5) 0.002(4) -0.001(4) -0.002(3)
N11B 0.015(4) 0.037(5) 0.013(3) -0.003(3) 0.001(3) -0.003(3)
C12B 0.013(4) 0.041(6) 0.029(5) 0.006(4) 0.009(4) -0.008(4)
C13B 0.013(4) 0.033(5) 0.021(4) 0.004(4) 0.002(3) -0.006(3)
C14B 0.014(4) 0.031(4) 0.013(4) 0.003(3) 0.001(3) -0.002(3)
C15B 0.016(4) 0.033(5) 0.028(5) 0.006(4) 0.003(4) 0.005(3)
C16B 0.028(5) 0.036(5) 0.020(5) 0.003(4) 0.004(4) 0.004(4)
C17B 0.028(4) 0.026(4) 0.019(5) -0.002(4) 0.003(4) -0.002(3)
C18B 0.021(4) 0.032(4) 0.011(4) -0.004(3) 0.010(4) -0.004(3)
C19B 0.018(4) 0.030(4) 0.018(4) -0.001(4) 0.007(4) -0.010(3)
C20B 0.027(5) 0.031(5) 0.025(5) -0.002(4) -0.001(4) -0.010(4)
C21B 0.022(4) 0.041(5) 0.026(5) -0.007(4) 0.003(4) -0.017(4)
C22B 0.011(4) 0.048(5) 0.007(4) -0.001(4) -0.001(3) -0.010(3)
C23B 0.009(3) 0.037(4) 0.011(4) 0.000(3) 0.000(3) -0.007(3)
C24B 0.007(3) 0.037(4) 0.012(4) 0.001(4) 0.002(3) -0.004(3)
C25B 0.004(3) 0.046(5) 0.035(6) 0.003(5) 0.005(4) -0.003(3)
C26B 0.013(4) 0.052(6) 0.045(7) -0.005(6) 0.008(5) 0.007(4)
C27B 0.023(5) 0.036(6) 0.056(8) -0.001(5) 0.013(5) 0.005(4)
C28B 0.012(4) 0.027(4) 0.035(6) -0.004(4) 0.006(4) 0.000(3)
C29B 0.011(4) 0.027(5) 0.018(4) 0.005(3) -0.001(3) 0.000(3)
C30B 0.017(4) 0.037(5) 0.023(4) 0.002(4) 0.000(4) 0.005(4)
C31B 0.021(5) 0.028(5) 0.027(5) -0.002(4) 0.008(4) 0.004(4)
C32B 0.014(4) 0.042(6) 0.026(5) -0.003(4) 0.007(4) 0.004(4)
C33B 0.010(4) 0.026(4) 0.020(4) -0.002(3) 0.009(3) -0.001(3)
C34B 0.016(4) 0.029(5) 0.018(4) -0.001(3) 0.011(3) 0.004(3)
C35B 0.020(5) 0.035(5) 0.019(4) -0.002(4) 0.007(4) 0.002(4)
C36B 0.032(5) 0.041(6) 0.011(4) 0.004(4) 0.008(4) 0.005(4)
C37B 0.023(5) 0.031(5) 0.017(4) 0.001(4) 0.002(4) 0.002(4)
C38B 0.014(4) 0.027(5) 0.014(4) 0.002(3) 0.005(3) 0.001(3)
C39B 0.019(4) 0.019(4) 0.014(4) 0.001(3) 0.006(3) -0.002(3)
C40B 0.020(5) 0.026(5) 0.022(4) 0.003(4) 0.004(4) 0.005(3)
C41B 0.019(5) 0.024(5) 0.031(5) -0.004(4) 0.006(4) 0.000(3)
C42B 0.021(5) 0.025(5) 0.025(4) -0.008(4) 0.006(4) 0.000(3)
C43B 0.014(4) 0.033(5) 0.014(4) -0.002(3) 0.003(3) 0.001(3)
P1C 0.0113(10) 0.0337(13) 0.0135(11) -0.0014(9) 0.0009(9) -0.0008(9)
F2C 0.013(3) 0.054(4) 0.034(4) -0.011(3) 0.004(3) 0.001(3)
F4C 0.017(3) 0.056(4) 0.032(4) 0.004(3) 0.006(3) -0.005(3)
F1C 0.018(3) 0.058(5) 0.030(4) -0.001(4) -0.012(3) 0.000(3)
F3C 0.018(3) 0.058(5) 0.030(4) -0.001(4) -0.012(3) 0.000(3)
F5C 0.018(3) 0.058(5) 0.030(4) -0.001(4) -0.012(3) 0.000(3)
F6C 0.018(3) 0.058(5) 0.030(4) -0.001(4) -0.012(3) 0.000(3)
F1C' 0.029(4) 0.052(5) 0.029(4) -0.004(4) 0.007(3) 0.002(3)
F3C' 0.029(4) 0.052(5) 0.029(4) -0.004(4) 0.007(3) 0.002(3)
F5C' 0.029(4) 0.052(5) 0.029(4) -0.004(4) 0.007(3) 0.002(3)
F6C' 0.029(4) 0.052(5) 0.029(4) -0.004(4) 0.007(3) 0.002(3)
P1D 0.0197(13) 0.0386(16) 0.0314(15) -0.0021(12) 0.0014(11) 0.0006(11)
F1D 0.046(4) 0.055(4) 0.061(5) 0.000(3) 0.006(4) -0.009(3)
F2D 0.046(4) 0.055(4) 0.061(5) 0.000(3) 0.006(4) -0.009(3)
F3D 0.046(4) 0.055(4) 0.061(5) 0.000(3) 0.006(4) -0.009(3)
F4D 0.046(4) 0.055(4) 0.061(5) 0.000(3) 0.006(4) -0.009(3)
F5D 0.046(4) 0.055(4) 0.061(5) 0.000(3) 0.006(4) -0.009(3)
F6D 0.046(4) 0.055(4) 0.061(5) 0.000(3) 0.006(4) -0.009(3)
F1D' 0.061(5) 0.095(7) 0.089(7) -0.020(5) 0.003(5) -0.018(5)
F2D' 0.061(5) 0.095(7) 0.089(7) -0.020(5) 0.003(5) -0.018(5)
F3D' 0.061(5) 0.095(7) 0.089(7) -0.020(5) 0.003(5) -0.018(5)
F4D' 0.061(5) 0.095(7) 0.089(7) -0.020(5) 0.003(5) -0.018(5)
F5D' 0.061(5) 0.095(7) 0.089(7) -0.020(5) 0.003(5) -0.018(5)
F6D' 0.061(5) 0.095(7) 0.089(7) -0.020(5) 0.003(5) -0.018(5)
P1E 0.050(2) 0.0430(18) 0.0357(18) 0.0080(14) 0.0013(16) -0.0184(15)
F1E 0.074(5) 0.067(4) 0.053(4) 0.018(3) 0.017(3) -0.001(3)
F2E 0.074(5) 0.067(4) 0.053(4) 0.018(3) 0.017(3) -0.001(3)
F3E 0.074(5) 0.067(4) 0.053(4) 0.018(3) 0.017(3) -0.001(3)
F4E 0.074(5) 0.067(4) 0.053(4) 0.018(3) 0.017(3) -0.001(3)
F5E 0.074(5) 0.067(4) 0.053(4) 0.018(3) 0.017(3) -0.001(3)
F6E 0.074(5) 0.067(4) 0.053(4) 0.018(3) 0.017(3) -0.001(3)
F1E' 0.059(6) 0.111(9) 0.104(9) 0.017(7) 0.005(6) -0.007(6)
F2E' 0.059(6) 0.111(9) 0.104(9) 0.017(7) 0.005(6) -0.007(6)
F3E' 0.059(6) 0.111(9) 0.104(9) 0.017(7) 0.005(6) -0.007(6)
F4E' 0.059(6) 0.111(9) 0.104(9) 0.017(7) 0.005(6) -0.007(6)
F5E' 0.059(6) 0.111(9) 0.104(9) 0.017(7) 0.005(6) -0.007(6)
F6E' 0.059(6) 0.111(9) 0.104(9) 0.017(7) 0.005(6) -0.007(6)
P1F 0.057(3) 0.089(3) 0.057(3) 0.008(2) -0.010(2) -0.028(2)
F1F 0.141(9) 0.123(8) 0.123(9) 0.011(7) -0.036(7) -0.004(7)
F2F 0.134(9) 0.111(8) 0.115(8) 0.004(7) 0.028(7) 0.015(7)
F3F 0.103(7) 0.087(6) 0.108(7) -0.008(6) -0.050(6) -0.015(6)
F4F 0.104(7) 0.136(8) 0.085(7) -0.018(6) 0.009(6) -0.034(6)
F5F 0.238(15) 0.275(15) 0.250(15) 0.018(9) 0.051(10) -0.036(9)
F6F 0.101(7) 0.130(8) 0.078(7) -0.020(6) 0.023(6) -0.006(6)
C1R 0.038(7) 0.046(8) 0.062(10) -0.005(7) 0.021(7) 0.000(6)
N1R 0.041(7) 0.073(9) 0.067(10) -0.020(7) 0.027(7) -0.013(6)
C2R 0.065(10) 0.073(11) 0.035(8) 0.005(7) 0.001(7) 0.001(8)
C1S 0.046(7) 0.052(7) 0.015(5) 0.001(5) 0.009(5) 0.002(6)
N1S 0.063(8) 0.087(10) 0.025(6) -0.007(6) 0.004(6) -0.022(7)
C2S 0.053(9) 0.060(9) 0.040(8) 0.005(6) 0.010(7) -0.012(7)

loop_
_atom_type_symbol
_atom_type_description
_atom_type_scat_dispersion_real
_atom_type_scat_dispersion_imag
_atom_type_scat_source
C C 0.0033 0.0016 'International Tables Vol C Tables 4.2.6.8 and 6.1.1.4'
H H 0.0000 0.0000 'International Tables Vol C Tables 4.2.6.8 and 6.1.1.4'
N N 0.0061 0.0033 'International Tables Vol C Tables 4.2.6.8 and 6.1.1.4'
O O 0.0106 0.0060 'International Tables Vol C Tables 4.2.6.8 and 6.1.1.4'
F F 0.0171 0.0103 'International Tables Vol C Tables 4.2.6.8 and 6.1.1.4'
P P 0.1023 0.0942 'International Tables Vol C Tables 4.2.6.8 and 6.1.1.4'
Cl Cl 0.1484 0.1585 'International Tables Vol C Tables 4.2.6.8 and 6.1.1.4'
Ru Ru -1.2594 0.8363 'International Tables Vol C Tables 4.2.6.8 and 6.1.1.4'

loop_
_geom_angle_atom_site_label_1
_geom_angle_atom_site_label_2
_geom_angle_atom_site_label_3
_geom_angle
N1A C1A C2A 122.8(9)
C1A N1A C5A 119.9(8)
C1A N1A Ru1A 122.9(6)
C5A N1A Ru1A 117.2(6)
N6A Ru1A N2A 174.8(3)
N6A Ru1A N1A 100.1(3)
N2A Ru1A N1A 76.6(3)
N6A Ru1A N7A 79.7(3)
N2A Ru1A N7A 96.3(3)
N1A Ru1A N7A 91.1(3)
N6A Ru1A N5A 78.8(3)
N2A Ru1A N5A 105.1(3)
N1A Ru1A N5A 91.3(3)
N7A Ru1A N5A 158.4(3)
N6A Ru1A Cl1A 94.3(2)
N2A Ru1A Cl1A 89.1(2)
N1A Ru1A Cl1A 165.6(2)
N7A Ru1A Cl1A 92.6(2)
N5A Ru1A Cl1A 90.4(2)
Ru1A Cl1A Ru2A 103.14(7)
C1A C2A C3A 118.2(10)
N3A N2A C6A 107.6(7)
N3A N2A Ru1A 130.2(5)
C6A N2A Ru1A 120.9(6)
N9A Ru2A N3A 176.9(3)
N9A Ru2A N4A 102.6(3)
N3A Ru2A N4A 76.2(3)
N9A Ru2A N8A 79.4(3)
N3A Ru2A N8A 97.7(3)
N4A Ru2A N8A 93.3(3)
N9A Ru2A N10A 79.6(3)
N3A Ru2A N10A 103.2(3)
N4A Ru2A N10A 87.4(3)
N8A Ru2A N10A 158.6(3)
N9A Ru2A Cl1A 91.2(2)
N3A Ru2A Cl1A 90.1(2)
N4A Ru2A Cl1A 166.0(2)
N8A Ru2A Cl1A 91.5(3)
N10A Ru2A Cl1A 92.9(2)
C4A C3A C2A 119.1(9)
C8A N3A N2A 112.3(7)
C8A N3A Ru2A 121.2(6)
N2A N3A Ru2A 126.3(5)
C3A C4A C5A 120.3(9)
C13A N4A C9A 118.5(8)
C13A N4A Ru2A 124.3(6)
C9A N4A Ru2A 117.0(6)
N1A C5A C4A 119.4(9)
N1A C5A C6A 113.6(7)
C4A C5A C6A 126.9(8)
C14A N5A C18A 118.4(8)
C14A N5A Ru1A 128.3(7)
C18A N5A Ru1A 113.3(6)
N2A C6A C7A 108.4(8)
N2A C6A C5A 110.9(8)
C7A C6A C5A 140.7(8)
C19A N6A C23A 121.6(8)
C19A N6A Ru1A 119.9(6)
C23A N6A Ru1A 118.5(6)
N11A C7A C6A 127.0(8)
N11A C7A C8A 127.9(9)
C6A C7A C8A 105.0(7)
C28A N7A C24A 119.1(9)
C28A N7A Ru1A 127.0(7)
C24A N7A Ru1A 113.9(6)
N3A C8A C7A 106.7(8)
N3A C8A C9A 112.0(8)
C7A C8A C9A 141.2(8)
C29A N8A C33A 119.0(9)
C29A N8A Ru2A 127.2(7)
C33A N8A Ru2A 113.7(7)
N4A C9A C10A 120.7(9)
N4A C9A C8A 113.4(8)
C10A C9A C8A 125.9(8)
C38A N9A C34A 122.1(8)
C38A N9A Ru2A 118.8(7)
C34A N9A Ru2A 118.9(6)
C9A C10A C11A 119.1(9)
C43A N10A C39A 120.0(8)
C43A N10A Ru2A 127.9(6)
C39A N10A Ru2A 112.0(7)
C12A C11A C10A 119.4(9)
O2A N11A O1A 123.4(8)
O2A N11A C7A 119.6(9)
O1A N11A C7A 117.0(8)
C13A C12A C11A 119.9(10)
N4A C13A C12A 122.5(9)
N5A C14A C15A 122.6(10)
C14A C15A C16A 118.7(9)
C17A C16A C15A 117.8(9)
C18A C17A C16A 121.4(9)
C17A C18A N5A 120.9(8)
C17A C18A C19A 124.1(8)
N5A C18A C19A 115.0(8)
N6A C19A C20A 120.3(8)
N6A C19A C18A 112.9(8)
C20A C19A C18A 126.8(9)
C19A C20A C21A 118.5(9)
C22A C21A C20A 120.7(9)
C21A C22A C23A 118.3(9)
N6A C23A C22A 120.3(9)
N6A C23A C24A 112.1(8)
C22A C23A C24A 127.6(9)
N7A C24A C25A 121.9(10)
N7A C24A C23A 115.7(8)
C25A C24A C23A 122.4(9)
C26A C25A C24A 118.2(10)
C27A C26A C25A 120.0(10)
C26A C27A C28A 118.2(11)
N7A C28A C27A 122.5(10)
N8A C29A C30A 122.4(10)
C29A C30A C31A 118.6(11)
C32A C31A C30A 119.8(11)
C33A C32A C31A 118.9(10)
N8A C33A C32A 121.4(10)
N8A C33A C34A 115.3(9)
C32A C33A C34A 123.3(10)
N9A C34A C35A 120.4(9)
N9A C34A C33A 112.4(8)
C35A C34A C33A 127.2(10)
C36A C35A C34A 117.5(11)
C37A C36A C35A 120.2(9)
C36A C37A C38A 121.1(10)
N9A C38A C37A 118.6(10)
N9A C38A C39A 113.0(8)
C37A C38A C39A 128.4(10)
N10A C39A C40A 117.9(10)
N10A C39A C38A 116.4(9)
C40A C39A C38A 125.6(9)
C41A C40A C39A 120.8(10)
C40A C41A C42A 122.0(11)
C41A C42A C43A 116.0(11)
N10A C43A C42A 122.7(9)
N1B C1B C2B 123.9(9)
C1B N1B C5B 117.2(8)
C1B N1B Ru1B 123.9(6)
C5B N1B Ru1B 118.8(6)
N6B Ru1B N2B 177.4(3)
N6B Ru1B N1B 102.5(3)
N2B Ru1B N1B 76.8(3)
N6B Ru1B N5B 79.0(3)
N2B Ru1B N5B 98.5(3)
N1B Ru1B N5B 92.8(3)
N6B Ru1B N7B 79.2(3)
N2B Ru1B N7B 103.3(3)
N1B Ru1B N7B 89.0(3)
N5B Ru1B N7B 158.0(3)
N6B Ru1B Cl1B 91.0(2)
N2B Ru1B Cl1B 89.8(2)
N1B Ru1B Cl1B 166.3(2)
N5B Ru1B Cl1B 91.7(2)
N7B Ru1B Cl1B 91.6(2)
Ru2B Cl1B Ru1B 102.73(7)
C1B C2B C3B 118.9(9)
N3B N2B C6B 109.7(7)
N3B N2B Ru1B 128.9(6)
C6B N2B Ru1B 121.3(6)
N9B Ru2B N3B 174.7(3)
N9B Ru2B N4B 100.7(3)
N3B Ru2B N4B 76.1(3)
N9B Ru2B N10B 79.6(3)
N3B Ru2B N10B 96.2(3)
N4B Ru2B N10B 92.5(3)
N9B Ru2B N8B 78.7(3)
N3B Ru2B N8B 105.5(3)
N4B Ru2B N8B 90.9(3)
N10B Ru2B N8B 158.3(3)
N9B Ru2B Cl1B 93.1(2)
N3B Ru2B Cl1B 90.3(2)
N4B Ru2B Cl1B 166.1(2)
N10B Ru2B Cl1B 92.0(2)
N8B Ru2B Cl1B 89.8(2)
C4B C3B C2B 118.9(9)
N2B N3B C8B 110.4(7)
N2B N3B Ru2B 127.4(5)
C8B N3B Ru2B 121.2(6)
C3B C4B C5B 119.6(9)
C13B N4B C9B 118.9(8)
C13B N4B Ru2B 123.6(6)
C9B N4B Ru2B 117.1(6)
N1B C5B C4B 121.4(8)
N1B C5B C6B 111.8(7)
C4B C5B C6B 126.8(8)
C18B N5B C14B 117.3(8)
C18B N5B Ru1B 115.4(6)
C14B N5B Ru1B 127.2(6)
N2B C6B C7B 105.8(8)
N2B C6B C5B 111.2(7)
C7B C6B C5B 142.9(8)
C19B N6B C23B 122.7(8)
C19B N6B Ru1B 118.9(6)
C23B N6B Ru1B 118.4(6)
C8B C7B C6B 107.7(8)
C8B C7B N11B 125.9(9)
C6B C7B N11B 126.2(9)
C28B N7B C24B 118.7(8)
C28B N7B Ru1B 127.0(6)
C24B N7B Ru1B 114.2(7)
N3B C8B C7B 106.3(8)
N3B C8B C9B 111.6(8)
C7B C8B C9B 142.1(8)
C29B N8B C33B 118.2(8)
C29B N8B Ru2B 128.1(7)
C33B N8B Ru2B 113.6(6)
N4B C9B C10B 119.4(9)
N4B C9B C8B 112.8(7)
C10B C9B C8B 127.6(9)
C38B N9B C34B 121.4(8)
C38B N9B Ru2B 118.3(6)
C34B N9B Ru2B 120.2(6)
C11B C10B C9B 119.7(9)
C43B N10B C39B 118.4(8)
C43B N10B Ru2B 128.2(6)
C39B N10B Ru2B 113.4(6)
C10B C11B C12B 120.8(9)
O1B N11B O2B 121.4(8)
O1B N11B C7B 120.2(9)
O2B N11B C7B 118.4(8)
C13B C12B C11B 117.5(10)
N4B C13B C12B 123.6(10)
N5B C14B C15B 123.2(9)
C14B C15B C16B 118.7(9)
C17B C16B C15B 118.2(10)
C18B C17B C16B 119.6(10)
N5B C18B C17B 122.9(9)
N5B C18B C19B 113.2(8)
C17B C18B C19B 123.8(9)
N6B C19B C20B 120.9(9)
N6B C19B C18B 113.3(8)
C20B C19B C18B 125.8(10)
C21B C20B C19B 117.5(10)
C22B C21B C20B 121.8(9)
C21B C22B C23B 117.6(9)
N6B C23B C22B 119.5(9)
N6B C23B C24B 113.8(8)
C22B C23B C24B 126.7(9)
N7B C24B C25B 122.4(9)
N7B C24B C23B 114.4(8)
C25B C24B C23B 123.2(8)
C26B C25B C24B 118.1(9)
C25B C26B C27B 120.4(10)
C26B C27B C28B 118.2(11)
N7B C28B C27B 122.1(9)
N8B C29B C30B 123.0(10)
C31B C30B C29B 119.1(9)
C30B C31B C32B 119.5(10)
C33B C32B C31B 118.2(10)
N8B C33B C32B 121.9(9)
N8B C33B C34B 116.2(8)
C32B C33B C34B 121.9(9)
N9B C34B C35B 120.1(9)
N9B C34B C33B 111.2(8)
C35B C34B C33B 128.7(9)
C34B C35B C36B 119.2(10)
C37B C36B C35B 120.5(10)
C36B C37B C38B 119.1(9)
N9B C38B C37B 119.7(9)
N9B C38B C39B 113.5(8)
C37B C38B C39B 126.8(9)
N10B C39B C40B 120.3(9)
N10B C39B C38B 114.8(8)
C40B C39B C38B 124.8(9)
C41B C40B C39B 120.9(10)
C40B C41B C42B 118.6(9)
C43B C42B C41B 118.8(10)
N10B C43B C42B 122.9(9)
F1C P1C F5C' 70.4(8)
F1C P1C F6C 92.0(8)
F5C' P1C F6C 162.3(8)
F1C P1C F3C 177.6(8)
F5C' P1C F3C 108.3(8)
F6C P1C F3C 89.3(8)
F1C P1C F4C 94.0(6)
F5C' P1C F4C 88.1(7)
F6C P1C F4C 91.4(6)
F3C P1C F4C 87.9(7)
F1C P1C F2C 85.0(6)
F5C' P1C F2C 91.8(6)
F6C P1C F2C 88.5(6)
F3C P1C F2C 93.0(7)
F4C P1C F2C 179.1(4)
F1C P1C F5C 93.0(8)
F5C' P1C F5C 23.4(7)
F6C P1C F5C 173.5(9)
F3C P1C F5C 85.5(8)
F4C P1C F5C 92.3(6)
F2C P1C F5C 87.9(6)
F1C P1C F1C' 24.5(6)
F5C' P1C F1C' 93.6(8)
F6C P1C F1C' 68.7(8)
F3C P1C F1C' 157.3(8)
F4C P1C F1C' 87.0(6)
F2C P1C F1C' 92.1(6)
F5C P1C F1C' 116.8(8)
F1C P1C F6C' 113.3(8)
F5C' P1C F6C' 176.2(8)
F6C P1C F6C' 21.4(6)
F3C P1C F6C' 68.0(8)
F4C P1C F6C' 90.9(6)
F2C P1C F6C' 89.2(6)
F5C P1C F6C' 153.1(8)
F1C' P1C F6C' 90.0(8)
F1C P1C F3C' 159.1(8)
F5C' P1C F3C' 90.2(8)
F6C P1C F3C' 107.6(8)
F3C P1C F3C' 19.0(7)
F4C P1C F3C' 92.8(6)
F2C P1C F3C' 88.1(7)
F5C P1C F3C' 67.0(8)
F1C' P1C F3C' 176.2(8)
F6C' P1C F3C' 86.2(8)
F5D P1D F5D' 121.4(11)
F5D P1D F4D' 126.1(13)
F5D' P1D F4D' 95.5(13)
F5D P1D F6D' 56.0(10)
F5D' P1D F6D' 177.0(12)
F4D' P1D F6D' 87.4(12)
F5D P1D F2D' 119.9(12)
F5D' P1D F2D' 92.7(13)
F4D' P1D F2D' 93.2(13)
F6D' P1D F2D' 87.8(13)
F5D P1D F2D 91.6(10)
F5D' P1D F2D 59.9(12)
F4D' P1D F2D 73.3(11)
F6D' P1D F2D 120.6(12)
F2D' P1D F2D 147.0(12)
F5D P1D F6D 92.6(9)
F5D' P1D F6D 133.7(11)
F4D' P1D F6D 38.8(9)
F6D' P1D F6D 49.2(10)
F2D' P1D F6D 96.2(11)
F2D P1D F6D 91.5(9)
F5D P1D F3D' 53.4(11)
F5D' P1D F3D' 84.3(12)
F4D' P1D F3D' 178.9(14)
F6D' P1D F3D' 92.8(12)
F2D' P1D F3D' 87.9(13)
F2D P1D F3D' 105.7(11)
F6D P1D F3D' 141.3(11)
F5D P1D F3D 89.6(9)
F5D' P1D F3D 44.7(10)
F4D' P1D F3D 139.3(12)
F6D' P1D F3D 132.5(11)
F2D' P1D F3D 82.7(10)
F2D P1D F3D 88.4(9)
F6D P1D F3D 177.8(9)
F3D' P1D F3D 40.7(9)
F5D P1D F4D 177.4(11)
F5D' P1D F4D 58.3(10)
F4D' P1D F4D 56.2(12)
F6D' P1D F4D 124.2(10)
F2D' P1D F4D 57.9(11)
F2D P1D F4D 90.3(10)
F6D P1D F4D 89.1(9)
F3D' P1D F4D 124.4(12)
F3D P1D F4D 88.7(9)
F5D P1D F1D 92.5(10)
F5D' P1D F1D 115.9(12)
F4D' P1D F1D 105.9(11)
F6D' P1D F1D 63.7(11)
F2D' P1D F1D 28.5(9)
F2D P1D F1D 175.3(10)
F6D P1D F1D 90.5(9)
F3D' P1D F1D 75.1(11)
F3D P1D F1D 89.4(10)
F4D P1D F1D 85.5(10)
F5D P1D F1D' 58.9(11)
F5D' P1D F1D' 88.1(13)
F4D' P1D F1D' 87.6(13)
F6D' P1D F1D' 91.4(13)
F2D' P1D F1D' 178.8(14)
F2D P1D F1D' 34.1(9)
F6D P1D F1D' 83.9(10)
F3D' P1D F1D' 91.3(12)
F3D P1D F1D' 97.3(10)
F4D P1D F1D' 123.2(12)
F1D P1D F1D' 150.4(11)
F3E' P1E F2E' 106.0(19)
F3E' P1E F6E 125.3(18)
F2E' P1E F6E 62.1(14)
F3E' P1E F3E 33.0(14)
F2E' P1E F3E 83.1(16)
F6E P1E F3E 93.7(9)
F3E' P1E F4E' 93(2)
F2E' P1E F4E' 109.0(18)
F6E P1E F4E' 141.9(14)
F3E P1E F4E' 123.1(14)
F3E' P1E F5E 83.9(14)
F2E' P1E F5E 158.8(15)
F6E P1E F5E 96.7(9)
F3E P1E F5E 97.1(10)
F4E' P1E F5E 88.8(12)
F3E' P1E F1E' 159.4(18)
F2E' P1E F1E' 94.5(18)
F6E P1E F1E' 65.8(15)
F3E P1E F1E' 157.5(16)
F4E' P1E F1E' 78.9(19)
F5E P1E F1E' 77.2(12)
F3E' P1E F1E 147.0(18)
F2E' P1E F1E 90.8(16)
F6E P1E F1E 87.6(9)
F3E P1E F1E 172.2(10)
F4E' P1E F1E 54.5(14)
F5E P1E F1E 90.4(10)
F1E' P1E F1E 27.5(13)
F3E' P1E F2E 94.6(13)
F2E' P1E F2E 25.8(13)
F6E P1E F2E 87.7(9)
F3E P1E F2E 83.9(9)
F4E' P1E F2E 86.9(13)
F5E P1E F2E 175.4(9)
F1E' P1E F2E 103.6(12)
F1E P1E F2E 88.5(9)
F3E' P1E F5E' 77.9(18)
F2E' P1E F5E' 176(2)
F6E P1E F5E' 117.4(14)
F3E P1E F5E' 101.3(16)
F4E' P1E F5E' 68.5(17)
F5E P1E F5E' 21.8(13)
F1E' P1E F5E' 81.5(18)
F1E P1E F5E' 84.8(16)
F2E P1E F5E' 153.6(14)
F3E' P1E F6E' 98(2)
F2E' P1E F6E' 90.8(18)
F6E P1E F6E' 36.5(11)
F3E P1E F6E' 74.5(14)
F4E' P1E F6E' 154.2(17)
F5E P1E F6E' 69.0(12)
F1E' P1E F6E' 83.2(18)
F1E P1E F6E' 110.5(14)
F2E P1E F6E' 115.5(13)
F5E' P1E F6E' 90.6(17)
F3E' P1E F4E 64.6(16)
F2E' P1E F4E 102.6(15)
F6E P1E F4E 162.7(10)
F3E P1E F4E 92.3(9)
F4E' P1E F4E 31.3(12)
F5E P1E F4E 98.6(9)
F1E' P1E F4E 110.0(16)
F1E P1E F4E 84.3(9)
F2E P1E F4E 76.8(9)
F5E' P1E F4E 77.1(14)
F6E' P1E F4E 160.1(13)
F5F P1F F6F 94.8(13)
F5F P1F F1F 98.0(12)
F6F P1F F1F 87.0(8)
F5F P1F F2F 89.5(12)
F6F P1F F2F 99.1(8)
F1F P1F F2F 169.9(10)
F5F P1F F3F 90.3(12)
F6F P1F F3F 172.6(8)
F1F P1F F3F 87.0(8)
F2F P1F F3F 86.3(7)
F5F P1F F4F 173.9(12)
F6F P1F F4F 84.7(7)
F1F P1F F4F 88.0(9)
F2F P1F F4F 84.6(8)
F3F P1F F4F 90.7(8)
N1R C1R C2R 178.4(18)
N1S C1S C2S 177.4(17)
N1T C1T C2T 176(3)
C1U N1U C1U' 52(3)
C2U C1U N1U 165(5)
C2U' C1U' N1U 168(6)

loop_
_geom_bond_atom_site_label_1
_geom_bond_atom_site_label_2
_geom_bond_distance
C1A N1A 1.335(12)
C1A C2A 1.390(13)
N1A C5A 1.375(11)
N1A Ru1A 2.043(7)
O1A N11A 1.250(11)
Ru1A N6A 1.965(8)
Ru1A N2A 1.991(8)
Ru1A N7A 2.057(8)
Ru1A N5A 2.085(8)
Ru1A Cl1A 2.451(2)
Cl1A Ru2A 2.452(2)
C2A C3A 1.404(14)
N2A N3A 1.341(11)
N2A C6A 1.363(11)
O2A N11A 1.224(11)
Ru2A N9A 1.978(8)
Ru2A N3A 2.014(7)
Ru2A N4A 2.040(8)
Ru2A N8A 2.060(9)
Ru2A N10A 2.084(8)
C3A C4A 1.381(15)
N3A C8A 1.323(11)
C4A C5A 1.405(12)
N4A C13A 1.347(12)
N4A C9A 1.382(11)
C5A C6A 1.456(13)
N5A C14A 1.345(12)
N5A C18A 1.370(12)
C6A C7A 1.410(13)
N6A C19A 1.337(12)
N6A C23A 1.368(11)
C7A N11A 1.401(11)
C7A C8A 1.435(12)
N7A C28A 1.339(13)
N7A C24A 1.352(12)
C8A C9A 1.455(13)
N8A C29A 1.346(13)
N8A C33A 1.372(13)
C9A C10A 1.387(13)
N9A C38A 1.347(13)
N9A C34A 1.350(14)
C10A C11A 1.387(14)
N10A C43A 1.324(13)
N10A C39A 1.378(12)
C11A C12A 1.376(14)
C12A C13A 1.356(14)
C14A C15A 1.386(15)
C15A C16A 1.393(15)
C16A C17A 1.386(13)
C17A C18A 1.355(14)
C18A C19A 1.471(12)
C19A C20A 1.392(12)
C20A C21A 1.397(13)
C21A C22A 1.386(15)
C22A C23A 1.389(13)
C23A C24A 1.475(14)
C24A C25A 1.405(13)
C25A C26A 1.390(16)
C26A C27A 1.389(16)
C27A C28A 1.400(14)
C29A C30A 1.382(15)
C30A C31A 1.394(16)
C31A C32A 1.391(17)
C32A C33A 1.385(16)
C33A C34A 1.476(13)
C34A C35A 1.398(13)
C35A C36A 1.394(17)
C36A C37A 1.361(17)
C37A C38A 1.376(13)
C38A C39A 1.463(15)
C39A C40A 1.402(14)
C40A C41A 1.313(17)
C41A C42A 1.379(15)
C42A C43A 1.398(13)
C1B N1B 1.344(12)
C1B C2B 1.382(13)
N1B C5B 1.391(11)
N1B Ru1B 2.017(8)
O1B N11B 1.227(12)
Ru1B N6B 1.970(7)
Ru1B N2B 1.994(7)
Ru1B N5B 2.046(8)
Ru1B N7B 2.075(8)
Ru1B Cl1B 2.446(2)
Cl1B Ru2B 2.444(2)
C2B C3B 1.393(14)
N2B N3B 1.340(11)
N2B C6B 1.360(11)
O2B N11B 1.240(11)
Ru2B N9B 1.968(8)
Ru2B N3B 1.995(8)
Ru2B N4B 2.054(7)
Ru2B N10B 2.065(7)
Ru2B N8B 2.089(8)
C3B C4B 1.388(14)
N3B C8B 1.347(10)
C4B C5B 1.396(12)
N4B C13B 1.333(13)
N4B C9B 1.385(11)
C5B C6B 1.482(13)
N5B C18B 1.351(12)
N5B C14B 1.351(11)
C6B C7B 1.410(12)
N6B C19B 1.328(13)
N6B C23B 1.359(12)
C7B C8B 1.400(14)
C7B N11B 1.432(12)
N7B C28B 1.337(13)
N7B C24B 1.367(11)
C8B C9B 1.450(13)
N8B C29B 1.337(11)
N8B C33B 1.349(12)
C9B C10B 1.397(12)
N9B C38B 1.350(11)
N9B C34B 1.360(12)
C10B C11B 1.364(15)
N10B C43B 1.336(12)
N10B C39B 1.371(11)
C11B C12B 1.383(15)
C12B C13B 1.376(13)
C14B C15B 1.383(14)
C15B C16B 1.394(15)
C16B C17B 1.391(14)
C17B C18B 1.372(14)
C18B C19B 1.496(13)
C19B C20B 1.398(13)
C20B C21B 1.395(15)
C21B C22B 1.390(16)
C22B C23B 1.414(12)
C23B C24B 1.466(14)
C24B C25B 1.392(13)
C25B C26B 1.377(17)
C26B C27B 1.394(16)
C27B C28B 1.405(14)
C29B C30B 1.378(14)
C30B C31B 1.357(15)
C31B C32B 1.399(14)
C32B C33B 1.392(14)
C33B C34B 1.483(13)
C34B C35B 1.374(14)
C35B C36B 1.387(14)
C36B C37B 1.369(15)
C37B C38B 1.398(13)
C38B C39B 1.468(13)
C39B C40B 1.393(13)
C40B C41B 1.362(15)
C41B C42B 1.389(15)
C42B C43B 1.388(13)
P1C F1C 1.568(15)
P1C F5C' 1.569(16)
P1C F6C 1.574(18)
P1C F3C 1.601(18)
P1C F4C 1.603(7)
P1C F2C 1.603(7)
P1C F5C 1.607(17)
P1C F1C' 1.610(17)
P1C F6C' 1.618(17)
P1C F3C' 1.62(2)
P1D F5D 1.536(18)
P1D F5D' 1.55(2)
P1D F4D' 1.56(2)
P1D F6D' 1.58(2)
P1D F2D' 1.58(3)
P1D F2D 1.599(19)
P1D F6D 1.604(18)
P1D F3D' 1.61(2)
P1D F3D 1.616(18)
P1D F4D 1.618(18)
P1D F1D 1.62(2)
P1D F1D' 1.68(3)
P1E F3E' 1.50(3)
P1E F2E' 1.51(3)
P1E F6E 1.530(17)
P1E F3E 1.591(18)
P1E F4E' 1.60(4)
P1E F5E 1.60(2)
P1E F1E' 1.61(4)
P1E F1E 1.622(19)
P1E F2E 1.636(19)
P1E F5E' 1.64(4)
P1E F6E' 1.64(4)
P1E F4E 1.644(18)
P1F F5F 1.52(2)
P1F F6F 1.565(13)
P1F F1F 1.579(14)
P1F F2F 1.583(14)
P1F F3F 1.590(13)
P1F F4F 1.609(14)
C1R N1R 1.10(2)
C1R C2R 1.44(2)
C1S N1S 1.148(18)
C1S C2S 1.458(19)
C1T N1T 1.18(3)
C1T C2T 1.46(4)
N1U C1U 1.19(4)
N1U C1U' 1.35(5)
C1U C2U 1.16(6)
C1U' C2U' 1.23(6)

loop_
_geom_torsion_atom_site_label_1
_geom_torsion_atom_site_label_2
_geom_torsion_atom_site_label_3
_geom_torsion_atom_site_label_4
_geom_torsion
C2A C1A N1A C5A -0.8(14)
C2A C1A N1A Ru1A 176.6(8)
C1A N1A Ru1A N6A 6.9(8)
C5A N1A Ru1A N6A -175.5(6)
C1A N1A Ru1A N2A -177.1(8)
C5A N1A Ru1A N2A 0.4(6)
C1A N1A Ru1A N7A 86.6(7)
C5A N1A Ru1A N7A -95.8(7)
C1A N1A Ru1A N5A -71.9(7)
C5A N1A Ru1A N5A 105.6(7)
C1A N1A Ru1A Cl1A -168.7(6)
C5A N1A Ru1A Cl1A 8.9(13)
N6A Ru1A Cl1A Ru2A 172.2(2)
N2A Ru1A Cl1A Ru2A -3.9(2)
N1A Ru1A Cl1A Ru2A -12.1(9)
N7A Ru1A Cl1A Ru2A 92.4(2)
N5A Ru1A Cl1A Ru2A -109.0(2)
N1A C1A C2A C3A -3.0(16)
N6A Ru1A N2A N3A -121(3)
N1A Ru1A N2A N3A -171.1(8)
N7A Ru1A N2A N3A -81.5(7)
N5A Ru1A N2A N3A 101.2(7)
Cl1A Ru1A N2A N3A 11.0(7)
N6A Ru1A N2A C6A 44(4)
N1A Ru1A N2A C6A -6.2(6)
N7A Ru1A N2A C6A 83.4(7)
N5A Ru1A N2A C6A -93.9(7)
Cl1A Ru1A N2A C6A 175.9(6)
Ru1A Cl1A Ru2A N9A 177.1(3)
Ru1A Cl1A Ru2A N3A 0.0(2)
Ru1A Cl1A Ru2A N4A -12.4(9)
Ru1A Cl1A Ru2A N8A 97.7(2)
Ru1A Cl1A Ru2A N10A -103.3(2)
C1A C2A C3A C4A 2.4(16)
C6A N2A N3A C8A 3.3(10)
Ru1A N2A N3A C8A 169.8(6)
C6A N2A N3A Ru2A 179.0(6)
Ru1A N2A N3A Ru2A -14.6(10)
N9A Ru2A N3A C8A 68(6)
N4A Ru2A N3A C8A -0.4(7)
N8A Ru2A N3A C8A 91.2(7)
N10A Ru2A N3A C8A -84.3(7)
Cl1A Ru2A N3A C8A -177.3(7)
N9A Ru2A N3A N2A -107(6)
N4A Ru2A N3A N2A -175.7(7)
N8A Ru2A N3A N2A -84.2(7)
N10A Ru2A N3A N2A 100.4(7)
Cl1A Ru2A N3A N2A 7.3(6)
C2A C3A C4A C5A 1.8(17)
N9A Ru2A N4A C13A 6.8(8)
N3A Ru2A N4A C13A -176.2(8)
N8A Ru2A N4A C13A 86.7(8)
N10A Ru2A N4A C13A -71.9(8)
Cl1A Ru2A N4A C13A -163.5(6)
N9A Ru2A N4A C9A -179.2(6)
N3A Ru2A N4A C9A -2.2(6)
N8A Ru2A N4A C9A -99.3(7)
N10A Ru2A N4A C9A 102.1(7)
Cl1A Ru2A N4A C9A 10.5(14)
C1A N1A C5A C4A 5.2(13)
Ru1A N1A C5A C4A -172.5(7)
C1A N1A C5A C6A -177.8(8)
Ru1A N1A C5A C6A 4.6(10)
C3A C4A C5A N1A -5.7(15)
C3A C4A C5A C6A 177.7(10)
N6A Ru1A N5A C14A 177.1(8)
N2A Ru1A N5A C14A -6.4(8)
N1A Ru1A N5A C14A -82.9(8)
N7A Ru1A N5A C14A -179.1(8)
Cl1A Ru1A N5A C14A 82.8(8)
N6A Ru1A N5A C18A -0.8(6)
N2A Ru1A N5A C18A 175.7(6)
N1A Ru1A N5A C18A 99.2(6)
N7A Ru1A N5A C18A 3.0(12)
Cl1A Ru1A N5A C18A -95.1(6)
N3A N2A C6A C7A -2.4(9)
Ru1A N2A C6A C7A -170.3(6)
N3A N2A C6A C5A 178.1(7)
Ru1A N2A C6A C5A 10.1(10)
N1A C5A C6A N2A -9.0(11)
C4A C5A C6A N2A 167.8(9)
N1A C5A C6A C7A 171.7(10)
C4A C5A C6A C7A -11.5(19)
N2A Ru1A N6A C19A -137(3)
N1A Ru1A N6A C19A -86.9(7)
N7A Ru1A N6A C19A -176.2(7)
N5A Ru1A N6A C19A 2.4(6)
Cl1A Ru1A N6A C19A 92.0(6)
N2A Ru1A N6A C23A 43(4)
N1A Ru1A N6A C23A 92.4(7)
N7A Ru1A N6A C23A 3.2(6)
N5A Ru1A N6A C23A -178.3(7)
Cl1A Ru1A N6A C23A -88.7(6)
N2A C6A C7A N11A 176.9(8)
C5A C6A C7A N11A -3.8(18)
N2A C6A C7A C8A 0.7(10)
C5A C6A C7A C8A -180.0(11)
N6A Ru1A N7A C28A 174.3(8)
N2A Ru1A N7A C28A -2.4(8)
N1A Ru1A N7A C28A 74.3(8)
N5A Ru1A N7A C28A 170.5(8)
Cl1A Ru1A N7A C28A -91.8(8)
N6A Ru1A N7A C24A -3.1(6)
N2A Ru1A N7A C24A -179.8(6)
N1A Ru1A N7A C24A -103.2(6)
N5A Ru1A N7A C24A -6.9(12)
Cl1A Ru1A N7A C24A 90.7(6)
N2A N3A C8A C7A -2.8(10)
Ru2A N3A C8A C7A -178.7(6)
N2A N3A C8A C9A 178.6(7)
Ru2A N3A C8A C9A 2.7(10)
N11A C7A C8A N3A -175.0(9)
C6A C7A C8A N3A 1.2(10)
N11A C7A C8A C9A 2.9(19)
C6A C7A C8A C9A 179.1(11)
N9A Ru2A N8A C29A 174.0(9)
N3A Ru2A N8A C29A -4.8(9)
N4A Ru2A N8A C29A 71.8(9)
N10A Ru2A N8A C29A 163.1(8)
Cl1A Ru2A N8A C29A -95.0(9)
N9A Ru2A N8A C33A -2.0(7)
N3A Ru2A N8A C33A 179.2(7)
N4A Ru2A N8A C33A -104.2(7)
N10A Ru2A N8A C33A -12.9(14)
Cl1A Ru2A N8A C33A 88.9(7)
C13A N4A C9A C10A 0.3(13)
Ru2A N4A C9A C10A -174.0(7)
C13A N4A C9A C8A 178.5(8)
Ru2A N4A C9A C8A 4.2(10)
N3A C8A C9A N4A -4.3(11)
C7A C8A C9A N4A 177.8(11)
N3A C8A C9A C10A 173.7(9)
C7A C8A C9A C10A -4.1(19)
N3A Ru2A N9A C38A -157(6)
N4A Ru2A N9A C38A -89.1(7)
N8A Ru2A N9A C38A 179.8(8)
N10A Ru2A N9A C38A -4.2(7)
Cl1A Ru2A N9A C38A 88.5(7)
N3A Ru2A N9A C34A 28(6)
N4A Ru2A N9A C34A 95.5(7)
N8A Ru2A N9A C34A 4.5(7)
N10A Ru2A N9A C34A -179.6(8)
Cl1A Ru2A N9A C34A -86.8(7)
N4A C9A C10A C11A -0.4(14)
C8A C9A C10A C11A -178.4(9)
N9A Ru2A N10A C43A -172.6(9)
N3A Ru2A N10A C43A 5.9(9)
N4A Ru2A N10A C43A -69.3(9)
N8A Ru2A N10A C43A -161.8(9)
Cl1A Ru2A N10A C43A 96.7(9)
N9A Ru2A N10A C39A 3.4(6)
N3A Ru2A N10A C39A -178.0(6)
N4A Ru2A N10A C39A 106.8(7)
N8A Ru2A N10A C39A 14.3(13)
Cl1A Ru2A N10A C39A -87.3(6)
C9A C10A C11A C12A -0.3(15)
C6A C7A N11A O2A 163.7(9)
C8A C7A N11A O2A -20.9(14)
C6A C7A N11A O1A -17.8(13)
C8A C7A N11A O1A 157.5(9)
C10A C11A C12A C13A 1.1(15)
C9A N4A C13A C12A 0.5(14)
Ru2A N4A C13A C12A 174.4(7)
C11A C12A C13A N4A -1.3(15)
C18A N5A C14A C15A 1.7(14)
Ru1A N5A C14A C15A -176.1(7)
N5A C14A C15A C16A -0.6(15)
C14A C15A C16A C17A -2.0(15)
C15A C16A C17A C18A 3.7(15)
C16A C17A C18A N5A -2.7(14)
C16A C17A C18A C19A 176.0(9)
C14A N5A C18A C17A 0.0(13)
Ru1A N5A C18A C17A 178.1(7)
C14A N5A C18A C19A -178.8(8)
Ru1A N5A C18A C19A -0.7(9)
C23A N6A C19A C20A -2.7(13)
Ru1A N6A C19A C20A 176.6(6)
C23A N6A C19A C18A 177.3(7)
Ru1A N6A C19A C18A -3.4(10)
C17A C18A C19A N6A -176.2(8)
N5A C18A C19A N6A 2.5(11)
C17A C18A C19A C20A 3.8(14)
N5A C18A C19A C20A -177.5(8)
N6A C19A C20A C21A 4.6(13)
C18A C19A C20A C21A -175.3(9)
C19A C20A C21A C22A -2.0(15)
C20A C21A C22A C23A -2.5(15)
C19A N6A C23A C22A -2.0(13)
Ru1A N6A C23A C22A 178.7(7)
C19A N6A C23A C24A 176.8(8)
Ru1A N6A C23A C24A -2.6(10)
C21A C22A C23A N6A 4.5(14)
C21A C22A C23A C24A -174.0(9)
C28A N7A C24A C25A 2.8(13)
Ru1A N7A C24A C25A -179.5(7)
C28A N7A C24A C23A -174.9(8)
Ru1A N7A C24A C23A 2.7(10)
N6A C23A C24A N7A -0.2(11)
C22A C23A C24A N7A 178.4(9)
N6A C23A C24A C25A -178.0(8)
C22A C23A C24A C25A 0.7(15)
N7A C24A C25A C26A -2.1(14)
C23A C24A C25A C26A 175.5(9)
C24A C25A C26A C27A 0.5(15)
C25A C26A C27A C28A 0.2(15)
C24A N7A C28A C27A -2.1(14)
Ru1A N7A C28A C27A -179.4(7)
C26A C27A C28A N7A 0.6(15)
C33A N8A C29A C30A -2.3(15)
Ru2A N8A C29A C30A -178.2(8)
N8A C29A C30A C31A 1.0(17)
C29A C30A C31A C32A -0.1(18)
C30A C31A C32A C33A 0.5(19)
C29A N8A C33A C32A 2.8(15)
Ru2A N8A C33A C32A 179.2(9)
C29A N8A C33A C34A -176.7(9)
Ru2A N8A C33A C34A -0.3(11)
C31A C32A C33A N8A -1.9(17)
C31A C32A C33A C34A 177.5(11)
C38A N9A C34A C35A 1.1(15)
Ru2A N9A C34A C35A 176.3(8)
C38A N9A C34A C33A 179.1(9)
Ru2A N9A C34A C33A -5.8(11)
N8A C33A C34A N9A 3.8(13)
C32A C33A C34A N9A -175.7(10)
N8A C33A C34A C35A -178.4(10)
C32A C33A C34A C35A 2.1(17)
N9A C34A C35A C36A -1.1(16)
C33A C34A C35A C36A -178.7(10)
C34A C35A C36A C37A 1.2(17)
C35A C36A C37A C38A -1.4(18)
C34A N9A C38A C37A -1.3(14)
Ru2A N9A C38A C37A -176.4(8)
C34A N9A C38A C39A 179.2(9)
Ru2A N9A C38A C39A 4.1(11)
C36A C37A C38A N9A 1.4(17)
C36A C37A C38A C39A -179.2(10)
C43A N10A C39A C40A -2.7(14)
Ru2A N10A C39A C40A -179.1(7)
C43A N10A C39A C38A 174.0(9)
Ru2A N10A C39A C38A -2.4(10)
N9A C38A C39A N10A -0.9(12)
C37A C38A C39A N10A 179.7(10)
N9A C38A C39A C40A 175.6(9)
C37A C38A C39A C40A -3.9(17)
N10A C39A C40A C41A -3.1(15)
C38A C39A C40A C41A -179.4(10)
C39A C40A C41A C42A 8.6(18)
C40A C41A C42A C43A -7.9(18)
C39A N10A C43A C42A 3.1(16)
Ru2A N10A C43A C42A 178.9(8)
C41A C42A C43A N10A 2.0(17)
C2B C1B N1B C5B 0.4(14)
C2B C1B N1B Ru1B -176.7(8)
C1B N1B Ru1B N6B -1.9(8)
C5B N1B Ru1B N6B -179.0(7)
C1B N1B Ru1B N2B -179.3(8)
C5B N1B Ru1B N2B 3.6(6)
C1B N1B Ru1B N5B -81.3(8)
C5B N1B Ru1B N5B 101.7(7)
C1B N1B Ru1B N7B 76.8(8)
C5B N1B Ru1B N7B -100.3(7)
C1B N1B Ru1B Cl1B 169.6(7)
C5B N1B Ru1B Cl1B -7.5(15)
N6B Ru1B Cl1B Ru2B -175.3(2)
N2B Ru1B Cl1B Ru2B 2.2(2)
N1B Ru1B Cl1B Ru2B 13.0(10)
N5B Ru1B Cl1B Ru2B -96.3(2)
N7B Ru1B Cl1B Ru2B 105.5(2)
N1B C1B C2B C3B -1.6(16)
N6B Ru1B N2B N3B 99(7)
N1B Ru1B N2B N3B 173.6(8)
N5B Ru1B N2B N3B 82.6(7)
N7B Ru1B N2B N3B -100.7(7)
Cl1B Ru1B N2B N3B -9.0(7)
N6B Ru1B N2B C6B -77(7)
N1B Ru1B N2B C6B -2.3(7)
N5B Ru1B N2B C6B -93.2(7)
N7B Ru1B N2B C6B 83.4(7)
Cl1B Ru1B N2B C6B 175.1(7)
Ru1B Cl1B Ru2B N9B -174.3(2)
Ru1B Cl1B Ru2B N3B 1.6(2)
Ru1B Cl1B Ru2B N4B 14.1(9)
Ru1B Cl1B Ru2B N10B -94.6(2)
Ru1B Cl1B Ru2B N8B 107.0(2)
C1B C2B C3B C4B 2.3(15)
C6B N2B N3B C8B -1.6(10)
Ru1B N2B N3B C8B -177.8(6)
C6B N2B N3B Ru2B -170.0(6)
Ru1B N2B N3B Ru2B 13.7(11)
N9B Ru2B N3B N2B 121(3)
N4B Ru2B N3B N2B 174.8(8)
N10B Ru2B N3B N2B 83.7(7)
N8B Ru2B N3B N2B -98.2(7)
Cl1B Ru2B N3B N2B -8.3(7)
N9B Ru2B N3B C8B -46(3)
N4B Ru2B N3B C8B 7.4(7)
N10B Ru2B N3B C8B -83.6(7)
N8B Ru2B N3B C8B 94.4(7)
Cl1B Ru2B N3B C8B -175.6(7)
C2B C3B C4B C5B -1.9(15)
N9B Ru2B N4B C13B -11.5(8)
N3B Ru2B N4B C13B 172.8(8)
N10B Ru2B N4B C13B -91.4(8)
N8B Ru2B N4B C13B 67.1(8)
Cl1B Ru2B N4B C13B 159.9(7)
N9B Ru2B N4B C9B 175.0(6)
N3B Ru2B N4B C9B -0.6(6)
N10B Ru2B N4B C9B 95.1(7)
N8B Ru2B N4B C9B -106.4(7)
Cl1B Ru2B N4B C9B -13.5(14)
C1B N1B C5B C4B 0.0(13)
Ru1B N1B C5B C4B 177.3(7)
C1B N1B C5B C6B 178.5(8)
Ru1B N1B C5B C6B -4.3(10)
C3B C4B C5B N1B 0.7(14)
C3B C4B C5B C6B -177.4(9)
N6B Ru1B N5B C18B 3.1(6)
N2B Ru1B N5B C18B -177.6(6)
N1B Ru1B N5B C18B 105.3(6)
N7B Ru1B N5B C18B 11.0(12)
Cl1B Ru1B N5B C18B -87.6(6)
N6B Ru1B N5B C14B -175.1(8)
N2B Ru1B N5B C14B 4.1(8)
N1B Ru1B N5B C14B -72.9(8)
N7B Ru1B N5B C14B -167.2(8)
Cl1B Ru1B N5B C14B 94.2(8)
N3B N2B C6B C7B 2.0(10)
Ru1B N2B C6B C7B 178.6(6)
N3B N2B C6B C5B -175.9(7)
Ru1B N2B C6B C5B 0.7(10)
N1B C5B C6B N2B 2.2(11)
C4B C5B C6B N2B -179.4(9)
N1B C5B C6B C7B -174.4(12)
C4B C5B C6B C7B 4(2)
N2B Ru1B N6B C19B -21(8)
N1B Ru1B N6B C19B -94.8(8)
N5B Ru1B N6B C19B -4.3(7)
N7B Ru1B N6B C19B 178.7(8)
Cl1B Ru1B N6B C19B 87.2(7)
N2B Ru1B N6B C23B 163(7)
N1B Ru1B N6B C23B 89.0(7)
N5B Ru1B N6B C23B 179.5(7)
N7B Ru1B N6B C23B 2.4(7)
Cl1B Ru1B N6B C23B -89.0(7)
N2B C6B C7B C8B -1.7(10)
C5B C6B C7B C8B 175.0(12)
N2B C6B C7B N11B 174.3(9)
C5B C6B C7B N11B -9(2)
N6B Ru1B N7B C28B 174.4(9)
N2B Ru1B N7B C28B -4.7(9)
N1B Ru1B N7B C28B 71.5(9)
N5B Ru1B N7B C28B 166.5(8)
Cl1B Ru1B N7B C28B -94.9(9)
N6B Ru1B N7B C24B -0.6(7)
N2B Ru1B N7B C24B -179.7(6)
N1B Ru1B N7B C24B -103.6(7)
N5B Ru1B N7B C24B -8.5(12)
Cl1B Ru1B N7B C24B 90.1(6)
N2B N3B C8B C7B 0.4(10)
Ru2B N3B C8B C7B 169.7(6)
N2B N3B C8B C9B 178.4(7)
Ru2B N3B C8B C9B -12.3(10)
C6B C7B C8B N3B 0.8(10)
N11B C7B C8B N3B -175.2(9)
C6B C7B C8B C9B -176.2(11)
N11B C7B C8B C9B 7.8(19)
N9B Ru2B N8B C29B -178.5(8)
N3B Ru2B N8B C29B 5.0(8)
N4B Ru2B N8B C29B 80.7(8)
N10B Ru2B N8B C29B 179.7(7)
Cl1B Ru2B N8B C29B -85.3(7)
N9B Ru2B N8B C33B -0.7(6)
N3B Ru2B N8B C33B -177.2(6)
N4B Ru2B N8B C33B -101.4(6)
N10B Ru2B N8B C33B -2.5(11)
Cl1B Ru2B N8B C33B 92.5(6)
C13B N4B C9B C10B -2.9(13)
Ru2B N4B C9B C10B 170.8(7)
C13B N4B C9B C8B -179.1(8)
Ru2B N4B C9B C8B -5.3(10)
N3B C8B C9B N4B 10.7(11)
C7B C8B C9B N4B -172.3(11)
N3B C8B C9B C10B -165.1(9)
C7B C8B C9B C10B 11.9(19)
N3B Ru2B N9B C38B -42(3)
N4B Ru2B N9B C38B -94.1(7)
N10B Ru2B N9B C38B -3.5(7)
N8B Ru2B N9B C38B 177.2(7)
Cl1B Ru2B N9B C38B 88.0(7)
N3B Ru2B N9B C34B 139(3)
N4B Ru2B N9B C34B 87.0(7)
N10B Ru2B N9B C34B 177.6(7)
N8B Ru2B N9B C34B -1.7(7)
Cl1B Ru2B N9B C34B -90.9(7)
N4B C9B C10B C11B 2.3(14)
C8B C9B C10B C11B 177.8(9)
N9B Ru2B N10B C43B -175.3(8)
N3B Ru2B N10B C43B 1.4(8)
N4B Ru2B N10B C43B -74.8(8)
N8B Ru2B N10B C43B -173.5(7)
Cl1B Ru2B N10B C43B 92.0(8)
N9B Ru2B N10B C39B 4.3(6)
N3B Ru2B N10B C39B -179.0(6)
N4B Ru2B N10B C39B 104.7(6)
N8B Ru2B N10B C39B 6.1(12)
Cl1B Ru2B N10B C39B -88.5(6)
C9B C10B C11B C12B -1.0(16)
C8B C7B N11B O1B -175.5(10)
C6B C7B N11B O1B 9.2(16)
C8B C7B N11B O2B 4.9(14)
C6B C7B N11B O2B -170.4(9)
C10B C11B C12B C13B 0.4(16)
C9B N4B C13B C12B 2.4(15)
Ru2B N4B C13B C12B -170.9(8)
C11B C12B C13B N4B -1.1(16)
C18B N5B C14B C15B 0.6(14)
Ru1B N5B C14B C15B 178.7(8)
N5B C14B C15B C16B -0.5(16)
C14B C15B C16B C17B -0.2(16)
C15B C16B C17B C18B 0.7(16)
C14B N5B C18B C17B 0.1(14)
Ru1B N5B C18B C17B -178.3(8)
C14B N5B C18B C19B 176.7(8)
Ru1B N5B C18B C19B -1.7(10)
C16B C17B C18B N5B -0.7(16)
C16B C17B C18B C19B -177.0(10)
C23B N6B C19B C20B 1.5(15)
Ru1B N6B C19B C20B -174.5(8)
C23B N6B C19B C18B -179.3(9)
Ru1B N6B C19B C18B 4.6(11)
N5B C18B C19B N6B -1.7(12)
C17B C18B C19B N6B 174.9(9)
N5B C18B C19B C20B 177.3(10)
C17B C18B C19B C20B -6.0(16)
N6B C19B C20B C21B -1.9(16)
C18B C19B C20B C21B 179.1(10)
C19B C20B C21B C22B 1.8(17)
C20B C21B C22B C23B -1.4(16)
C19B N6B C23B C22B -1.0(14)
Ru1B N6B C23B C22B 175.0(7)
C19B N6B C23B C24B -179.8(9)
Ru1B N6B C23B C24B -3.7(11)
C21B C22B C23B N6B 0.9(14)
C21B C22B C23B C24B 179.5(10)
C28B N7B C24B C25B 2.1(15)
Ru1B N7B C24B C25B 177.6(8)
C28B N7B C24B C23B -176.6(9)
Ru1B N7B C24B C23B -1.1(10)
N6B C23B C24B N7B 3.0(12)
C22B C23B C24B N7B -175.6(9)
N6B C23B C24B C25B -175.6(10)
C22B C23B C24B C25B 5.7(16)
N7B C24B C25B C26B -3.5(17)
C23B C24B C25B C26B 175.0(10)
C24B C25B C26B C27B 2.8(19)
C25B C26B C27B C28B -1(2)
C24B N7B C28B C27B 0.0(16)
Ru1B N7B C28B C27B -174.8(9)
C26B C27B C28B N7B -1(2)
C33B N8B C29B C30B -2.7(13)
Ru2B N8B C29B C30B 175.1(7)
N8B C29B C30B C31B 1.3(15)
C29B C30B C31B C32B 1.1(16)
C30B C31B C32B C33B -1.9(15)
C29B N8B C33B C32B 1.7(13)
Ru2B N8B C33B C32B -176.3(7)
C29B N8B C33B C34B -179.2(8)
Ru2B N8B C33B C34B 2.7(10)
C31B C32B C33B N8B 0.5(15)
C31B C32B C33B C34B -178.5(9)
C38B N9B C34B C35B 2.6(14)
Ru2B N9B C34B C35B -178.5(7)
C38B N9B C34B C33B -175.4(8)
Ru2B N9B C34B C33B 3.5(10)
N8B C33B C34B N9B -4.0(12)
C32B C33B C34B N9B 175.1(9)
N8B C33B C34B C35B 178.2(10)
C32B C33B C34B C35B -2.7(16)
N9B C34B C35B C36B -1.4(15)
C33B C34B C35B C36B 176.3(10)
C34B C35B C36B C37B -1.4(16)
C35B C36B C37B C38B 3.0(16)
C34B N9B C38B C37B -1.0(14)
Ru2B N9B C38B C37B -179.9(7)
C34B N9B C38B C39B -179.1(8)
Ru2B N9B C38B C39B 2.0(10)
C36B C37B C38B N9B -1.8(15)
C36B C37B C38B C39B 176.0(10)
C43B N10B C39B C40B -3.0(13)
Ru2B N10B C39B C40B 177.3(7)
C43B N10B C39B C38B 175.1(8)
Ru2B N10B C39B C38B -4.5(10)
N9B C38B C39B N10B 1.8(12)
C37B C38B C39B N10B -176.1(9)
N9B C38B C39B C40B 179.9(9)
C37B C38B C39B C40B 2.0(16)
N10B C39B C40B C41B 0.8(15)
C38B C39B C40B C41B -177.1(9)
C39B C40B C41B C42B 2.2(15)
C40B C41B C42B C43B -3.0(15)
C39B N10B C43B C42B 2.2(14)
Ru2B N10B C43B C42B -178.2(7)
C41B C42B C43B N10B 0.8(15)
